data_4310602
loop_
_publ_author_name
'Lizhi Ouyang'
'Paul Rulis'
'W. Y. Ching'
'Giorgio Nardin'
'Lucio Randaccio'

_publ_section_title
;
 Accurate Redetermination of the X-ray Structure and Electronic Bonding in
 Adenosylcobalamin
;
_journal_name_full 'Inorganic Chemistry'
_journal_page_first 1235
_journal_page_last 1241
_journal_paper_doi 10.1021/ic0348446
_journal_volume 43
_journal_year 2004
_chemical_formula_moiety '(C72 H100 Co N18 O17 P), 1.25(C2 H6 O), 8.25(H2 O)'
_chemical_formula_sum 'C75.75 H124 Co N18 O26.5 P'
_chemical_formula_weight 1800.83
_chemical_name_systematic
;
 ?
;
_space_group_IT_number 19
_symmetry_cell_setting orthorhombic
_symmetry_space_group_name_Hall 'P 2ac 2ab'
_symmetry_space_group_name_H-M 'P 21 21 21'
_atom_sites_solution_hydrogens geom
_atom_sites_solution_primary direct
_atom_sites_solution_secondary difmap
_audit_creation_method SHELXL-97
_cell_angle_alpha 90.00
_cell_angle_beta 90.00
_cell_angle_gamma 90.00
_cell_formula_units_Z 4
_cell_length_a 15.194(15)
_cell_length_b 21.32(2)
_cell_length_c 27.55(3)
_cell_measurement_reflns_used 'three frames with I>20sigma(I)'
_cell_measurement_temperature 100(2)
_cell_measurement_theta_max 'not available'
_cell_measurement_theta_min 'not available'
_cell_volume 8924(16)
_computing_structure_refinement 'SHELXL-97 (Sheldrick, 1997)'
_computing_structure_solution 'SHELXS-96 (Sheldrick, 1990)'
_diffrn_ambient_temperature 100(2)
_diffrn_measured_fraction_theta_full 0.994
_diffrn_measured_fraction_theta_max 0.994
_diffrn_measurement_device_type 'MAR 345'
_diffrn_measurement_method '60 frames rotation 3\% phi'
_diffrn_radiation_monochromator Si111
_diffrn_radiation_source 'Electra synchrotron - Trieste, Italy'
_diffrn_radiation_type synchrotron
_diffrn_radiation_wavelength 0.73733
_diffrn_reflns_av_R_equivalents 0.0362
_diffrn_reflns_av_sigmaI/netI 0.0318
_diffrn_reflns_limit_h_max 19
_diffrn_reflns_limit_h_min -19
_diffrn_reflns_limit_k_max 27
_diffrn_reflns_limit_k_min -27
_diffrn_reflns_limit_l_max 35
_diffrn_reflns_limit_l_min -35
_diffrn_reflns_number 20226
_diffrn_reflns_theta_full 28.21
_diffrn_reflns_theta_max 28.21
_diffrn_reflns_theta_min 3.18
_diffrn_standards_decay_% 'not available'
_diffrn_standards_interval_time 'not available'
_diffrn_standards_number 'not used'
_exptl_absorpt_coefficient_mu 0.295
_exptl_absorpt_correction_T_max none
_exptl_absorpt_correction_T_min none
_exptl_absorpt_correction_type none
_exptl_absorpt_process_details none
_exptl_crystal_colour red
_exptl_crystal_density_diffrn 1.341
_exptl_crystal_density_meas ?
_exptl_crystal_density_method .
_exptl_crystal_description prism
_exptl_crystal_F_000 3834
_exptl_crystal_size_max 0.50
_exptl_crystal_size_mid 0.30
_exptl_crystal_size_min 0.20
_refine_diff_density_max 1.623
_refine_diff_density_min -0.712
_refine_diff_density_rms 0.105
_refine_ls_abs_structure_details 'Flack H D (1983), Acta Cryst. A39, 876-881'
_refine_ls_abs_structure_Flack -0.007(12)
_refine_ls_extinction_method none
_refine_ls_goodness_of_fit_ref 1.001
_refine_ls_hydrogen_treatment mixed
_refine_ls_matrix_type full
_refine_ls_number_parameters 1113
_refine_ls_number_reflns 19149
_refine_ls_number_restraints 0
_refine_ls_restrained_S_all 1.001
_refine_ls_R_factor_all 0.0667
_refine_ls_R_factor_gt 0.0661
_refine_ls_shift/su_max 2.329
_refine_ls_shift/su_mean 0.094
_refine_ls_structure_factor_coef Fsqd
_refine_ls_weighting_details 'calc w=1/[\s^2^(Fo^2^)+(0.1357P)^2^+11.4568P] where P=(Fo^2^+2Fc^2^)/3'
_refine_ls_weighting_scheme calc
_refine_ls_wR_factor_gt 0.1869
_refine_ls_wR_factor_ref 0.1877
_reflns_number_gt 18905
_reflns_number_total 19149
_reflns_threshold_expression >2sigma(I)
_cod_data_source_file ic0348446si20030717_042220.cif
_cod_data_source_block adocbl
_cod_original_cell_volume 8923(16)
_cod_original_formula_sum 'C75.75 H124 Co N18 O26.50 P'
_cod_database_code 4310602

loop_
_symmetry_equiv_pos_as_xyz
'x, y, z'
'-x+1/2, -y, z+1/2'
'-x, y+1/2, -z+1/2'
'x+1/2, -y+1/2, -z'

loop_
_atom_site_label
_atom_site_type_symbol
_atom_site_fract_x
_atom_site_fract_y
_atom_site_fract_z
_atom_site_U_iso_or_equiv
_atom_site_adp_type
_atom_site_occupancy
_atom_site_symmetry_multiplicity
_atom_site_calc_flag
_atom_site_refinement_flags
_atom_site_disorder_assembly
_atom_site_disorder_group
Co Co 0.23255(2) 0.440169(18) 0.296892(13) 0.01369(10) Uani 1 1 d . . .
C1 C 0.37807(19) 0.52316(13) 0.27531(10) 0.0151(5) Uani 1 1 d . . .
C2 C 0.46962(18) 0.53623(13) 0.30031(10) 0.0148(5) Uani 1 1 d . . .
C3 C 0.50529(19) 0.46800(14) 0.30784(10) 0.0162(5) Uani 1 1 d . . .
H3 H 0.5377 0.4666 0.3394 0.019 Uiso 1 1 calc R . .
C4 C 0.42066(19) 0.43098(14) 0.31348(10) 0.0154(5) Uani 1 1 d . . .
C5 C 0.41598(19) 0.36968(14) 0.33588(10) 0.0158(5) Uani 1 1 d . . .
C6 C 0.3408(2) 0.33460(14) 0.33326(10) 0.0181(6) Uani 1 1 d . . .
C7 C 0.3262(2) 0.26927(15) 0.35573(12) 0.0225(6) Uani 1 1 d . . .
C8 C 0.2446(2) 0.24726(14) 0.32565(12) 0.0214(6) Uani 1 1 d . . .
H8 H 0.2048 0.2205 0.3458 0.026 Uiso 1 1 calc R . .
C9 C 0.2020(2) 0.30918(14) 0.31424(11) 0.0197(6) Uani 1 1 d . . .
C10 C 0.1118(2) 0.31703(15) 0.30906(13) 0.0246(7) Uani 1 1 d . . .
H10 H 0.0765 0.2803 0.3104 0.030 Uiso 1 1 calc R . .
C11 C 0.0685(2) 0.37365(16) 0.30205(13) 0.0239(6) Uani 1 1 d . . .
C12 C -0.0309(2) 0.38174(18) 0.30884(14) 0.0296(7) Uani 1 1 d . . .
C14 C 0.0449(2) 0.47427(17) 0.28482(12) 0.0240(7) Uani 1 1 d . . .
C15 C 0.0610(2) 0.5366(2) 0.27952(18) 0.0412(11) Uani 1 1 d . . .
C16 C 0.1499(2) 0.56106(16) 0.27874(12) 0.0230(6) Uani 1 1 d . . .
C17 C 0.1750(2) 0.63047(15) 0.27329(12) 0.0222(6) Uani 1 1 d . . .
C18 C 0.2749(2) 0.62386(13) 0.26183(11) 0.0182(5) Uani 1 1 d . . .
H18 H 0.2810 0.6144 0.2264 0.022 Uiso 1 1 calc R . .
C19 C 0.29931(19) 0.56448(14) 0.29025(10) 0.0162(5) Uani 1 1 d . . .
H19 H 0.3062 0.5759 0.3253 0.019 Uiso 1 1 calc R . .
C20 C 0.3830(2) 0.51996(14) 0.21912(10) 0.0178(5) Uani 1 1 d . . .
H20A H 0.4072 0.5594 0.2065 0.027 Uiso 1 1 calc R . .
H20B H 0.3238 0.5135 0.2059 0.027 Uiso 1 1 calc R . .
H20C H 0.4211 0.4850 0.2094 0.027 Uiso 1 1 calc R . .
N21 N 0.35287(16) 0.46061(11) 0.29567(9) 0.0140(4) Uani 1 1 d . . .
N22 N 0.26183(17) 0.35525(12) 0.31271(9) 0.0160(4) Uani 1 1 d . . .
N23 N 0.10787(17) 0.42863(12) 0.29366(9) 0.0184(5) Uani 1 1 d . . .
N24 N 0.21840(16) 0.52583(12) 0.28493(8) 0.0155(5) Uani 1 1 d . . .
C25 C 0.5315(2) 0.57834(15) 0.27038(12) 0.0225(6) Uani 1 1 d . . .
H25A H 0.5055 0.6202 0.2672 0.034 Uiso 1 1 calc R . .
H25B H 0.5398 0.5601 0.2381 0.034 Uiso 1 1 calc R . .
H25C H 0.5885 0.5816 0.2868 0.034 Uiso 1 1 calc R . .
C26 C 0.45479(19) 0.56469(14) 0.35243(10) 0.0171(5) Uani 1 1 d . . .
H26A H 0.4302 0.6075 0.3489 0.020 Uiso 1 1 calc R . .
H26B H 0.4103 0.5389 0.3695 0.020 Uiso 1 1 calc R . .
C27 C 0.5376(2) 0.56840(15) 0.38402(11) 0.0205(6) Uani 1 1 d . . .
O28 O 0.59250(18) 0.60979(13) 0.37802(10) 0.0335(6) Uani 1 1 d . . .
N29 N 0.5463(2) 0.52445(15) 0.41836(10) 0.0266(6) Uani 1 1 d . . .
H29A H 0.5927 0.5247 0.4375 0.032 Uiso 1 1 calc R . .
H29B H 0.5058 0.4953 0.4218 0.032 Uiso 1 1 calc R . .
C30 C 0.5648(2) 0.43788(16) 0.26817(11) 0.0203(6) Uani 1 1 d . . .
H30A H 0.5610 0.3917 0.2711 0.024 Uiso 1 1 calc R . .
H30B H 0.5415 0.4496 0.2358 0.024 Uiso 1 1 calc R . .
C31 C 0.6620(2) 0.45741(16) 0.27099(12) 0.0253(7) Uani 1 1 d . . .
H31A H 0.6953 0.4360 0.2449 0.030 Uiso 1 1 calc R . .
H31B H 0.6668 0.5032 0.2656 0.030 Uiso 1 1 calc R . .
C32 C 0.7026(2) 0.44103(16) 0.31968(12) 0.0215(6) Uani 1 1 d . . .
O33 O 0.70102(16) 0.38643(11) 0.33558(9) 0.0245(5) Uani 1 1 d . . .
N34 N 0.7390(2) 0.48757(13) 0.34473(12) 0.0295(6) Uani 1 1 d . . .
H34A H 0.7628 0.4801 0.3733 0.035 Uiso 1 1 calc R . .
H34B H 0.7394 0.5259 0.3328 0.035 Uiso 1 1 calc R . .
C35 C 0.4961(2) 0.34721(15) 0.36390(11) 0.0215(6) Uani 1 1 d . . .
H35A H 0.5296 0.3835 0.3755 0.032 Uiso 1 1 calc R . .
H35B H 0.5333 0.3217 0.3426 0.032 Uiso 1 1 calc R . .
H35C H 0.4770 0.3219 0.3917 0.032 Uiso 1 1 calc R . .
C36 C 0.4035(3) 0.22277(16) 0.35261(15) 0.0313(8) Uani 1 1 d . . .
H36A H 0.4346 0.2288 0.3218 0.047 Uiso 1 1 calc R . .
H36B H 0.3809 0.1797 0.3544 0.047 Uiso 1 1 calc R . .
H36C H 0.4440 0.2302 0.3797 0.047 Uiso 1 1 calc R . .
C37 C 0.2979(3) 0.28107(17) 0.40910(13) 0.0287(7) Uani 1 1 d . . .
H37A H 0.3451 0.3055 0.4252 0.034 Uiso 1 1 calc R . .
H37B H 0.2446 0.3078 0.4087 0.034 Uiso 1 1 calc R . .
C38 C 0.2785(3) 0.2241(2) 0.44034(14) 0.0401(10) Uani 1 1 d . . .
O39 O 0.2662(3) 0.17172(15) 0.42421(11) 0.0514(9) Uani 1 1 d . . .
N40 N 0.2732(7) 0.2365(3) 0.48742(18) 0.126(4) Uani 1 1 d . . .
H40A H 0.2604 0.2064 0.5081 0.151 Uiso 1 1 calc R . .
H40B H 0.2824 0.2749 0.4980 0.151 Uiso 1 1 calc R . .
C41 C 0.2722(2) 0.21287(14) 0.27879(13) 0.0239(6) Uani 1 1 d . . .
H41A H 0.2994 0.1723 0.2878 0.029 Uiso 1 1 calc R . .
H41B H 0.3178 0.2382 0.2622 0.029 Uiso 1 1 calc R . .
C42 C 0.1969(2) 0.20002(16) 0.24264(14) 0.0271(7) Uani 1 1 d . . .
H42A H 0.1473 0.1788 0.2592 0.032 Uiso 1 1 calc R . .
H42B H 0.1752 0.2398 0.2285 0.032 Uiso 1 1 calc R . .
C43 C 0.2348(2) 0.15784(16) 0.20292(13) 0.0266(6) Uani 1 1 d . . .
O44 O 0.23369(18) 0.10068(12) 0.20761(11) 0.0342(6) Uani 1 1 d . . .
N45 N 0.2750(3) 0.18550(16) 0.16528(14) 0.0398(8) Uani 1 1 d . . .
H45A H 0.3015 0.1625 0.1431 0.048 Uiso 1 1 calc R . .
H45B H 0.2750 0.2267 0.1627 0.048 Uiso 1 1 calc R . .
C46 C -0.0837(3) 0.3255(3) 0.2931(2) 0.0499(12) Uani 1 1 d . . .
H46A H -0.0708 0.2900 0.3146 0.075 Uiso 1 1 calc R . .
H46B H -0.0681 0.3144 0.2597 0.075 Uiso 1 1 calc R . .
H46C H -0.1466 0.3354 0.2948 0.075 Uiso 1 1 calc R . .
C47 C -0.0492(3) 0.39508(19) 0.36365(14) 0.0317(8) Uani 1 1 d . . .
H47A H -0.0228 0.4354 0.3727 0.048 Uiso 1 1 calc R . .
H47B H -0.0233 0.3616 0.3834 0.048 Uiso 1 1 calc R . .
H47C H -0.1128 0.3966 0.3692 0.048 Uiso 1 1 calc R . .
C13 C -0.0449(2) 0.44398(19) 0.28157(11) 0.0398(10) Uani 1 1 d G . .
C48 C -0.0631(2) 0.42902(19) 0.22551(10) 0.066(3) Uiso 0.50 1 d PG . .
C49 C -0.14625(19) 0.39723(16) 0.20846(10) 0.0329(15) Uani 0.50 1 d PG . .
C50 C -0.1642(2) 0.34316(18) 0.17103(11) 0.0356(16) Uani 0.50 1 d PG . .
O51 O -0.2436(3) 0.3300(3) 0.17215(13) 0.0486(19) Uani 0.50 1 d PG . .
N52 N -0.0975(3) 0.3282(3) 0.13980(19) 0.052(2) Uani 0.50 1 d PG . .
C481 C -0.0875(5) 0.4515(3) 0.2332(3) 0.0271(14) Uani 0.50 1 d P . .
C491 C -0.1110(4) 0.5135(3) 0.2135(2) 0.0264(14) Uani 0.50 1 d P . .
C501 C -0.1712(4) 0.5130(3) 0.1693(2) 0.0172(11) Uani 0.50 1 d P . .
O511 O -0.2249(4) 0.4713(2) 0.16000(18) 0.0330(12) Uani 0.50 1 d P . .
N521 N -0.1703(4) 0.5692(3) 0.1458(2) 0.0260(12) Uani 0.50 1 d P . .
C53 C -0.0132(3) 0.5869(3) 0.2888(3) 0.0653(16) Uani 1 1 d . . .
H53A H 0.0119 0.6230 0.3059 0.098 Uiso 1 1 calc R . .
H53B H -0.0600 0.5682 0.3085 0.098 Uiso 1 1 calc R . .
H53C H -0.0376 0.6007 0.2576 0.098 Uiso 1 1 calc R . .
C54 C 0.1599(4) 0.6642(2) 0.32229(14) 0.0465(12) Uani 1 1 d . . .
H54A H 0.2017 0.6482 0.3464 0.070 Uiso 1 1 calc R . .
H54B H 0.0997 0.6565 0.3334 0.070 Uiso 1 1 calc R . .
H54C H 0.1689 0.7094 0.3181 0.070 Uiso 1 1 calc R . .
C55 C 0.1276(2) 0.66746(14) 0.23223(12) 0.0212(6) Uani 1 1 d . . .
H55A H 0.0667 0.6766 0.2429 0.025 Uiso 1 1 calc R . .
H55B H 0.1581 0.7081 0.2278 0.025 Uiso 1 1 calc R . .
C56 C 0.1236(3) 0.63406(19) 0.18335(15) 0.0363(9) Uani 1 1 d . . .
H56A H 0.1053 0.5899 0.1882 0.044 Uiso 1 1 calc R . .
H56B H 0.1828 0.6340 0.1683 0.044 Uiso 1 1 calc R . .
C57 C 0.0586(4) 0.6669(2) 0.14978(19) 0.0578(17) Uani 1 1 d . . .
O58 O -0.0201(3) 0.6688(2) 0.15895(18) 0.0828(17) Uani 1 1 d . . .
N59 N 0.0952(4) 0.69598(18) 0.11128(17) 0.0681(17) Uani 1 1 d . . .
H59 H 0.1520 0.6906 0.1062 0.082 Uiso 1 1 d . . .
C60 C 0.3309(2) 0.68205(15) 0.27307(14) 0.0281(7) Uani 1 1 d . . .
H60A H 0.3047 0.7052 0.3007 0.034 Uiso 1 1 calc R . .
H60B H 0.3909 0.6688 0.2826 0.034 Uiso 1 1 calc R . .
C61 C 0.3364(2) 0.72510(16) 0.22911(15) 0.0282(7) Uani 1 1 d . . .
O62 O 0.3617(3) 0.70382(15) 0.19002(14) 0.0620(12) Uani 1 1 d . . .
N63 N 0.3148(2) 0.78444(13) 0.23577(12) 0.0267(6) Uani 1 1 d . . .
H63A H 0.3284 0.8132 0.2140 0.032 Uiso 1 1 d . . .
H63B H 0.2867 0.7961 0.2625 0.032 Uiso 1 1 d . . .
C1PR C 0.0469(7) 0.7370(3) 0.0790(2) 0.098(3) Uani 1 1 d . . .
H1P1 H 0.0887 0.7673 0.0645 0.117 Uiso 1 1 calc R . .
H1P2 H 0.0040 0.7612 0.0985 0.117 Uiso 1 1 calc R . .
C2PR C -0.0029(5) 0.7042(2) 0.03759(18) 0.0608(18) Uani 1 1 d . . .
H2PR H -0.0509 0.6770 0.0508 0.073 Uiso 1 1 calc R . .
C3PR C -0.0406(6) 0.7536(3) 0.0032(2) 0.089(3) Uani 1 1 d . . .
H3P1 H -0.0844 0.7789 0.0205 0.134 Uiso 1 1 calc R . .
H3P2 H -0.0684 0.7328 -0.0245 0.134 Uiso 1 1 calc R . .
H3P3 H 0.0070 0.7809 -0.0083 0.134 Uiso 1 1 calc R . .
P P 0.03481(6) 0.59677(4) -0.00292(3) 0.02235(17) Uani 1 1 d . . .
O2P O 0.0502(4) 0.56598(15) 0.04982(10) 0.0667(13) Uani 1 1 d . . .
O3P O 0.0594(2) 0.66695(12) 0.00921(12) 0.0402(7) Uani 1 1 d . . .
O4P O 0.1012(2) 0.57204(15) -0.03790(13) 0.0465(8) Uani 1 1 d . . .
O5P O -0.05852(19) 0.59212(13) -0.01787(11) 0.0362(6) Uani 1 1 d . . .
C1R C 0.1317(2) 0.42008(15) 0.09823(11) 0.0220(6) Uani 1 1 d . . .
H1R H 0.1419 0.3869 0.0732 0.026 Uiso 1 1 calc R . .
C2R C 0.1523(3) 0.48468(17) 0.07618(12) 0.0282(7) Uani 1 1 d . . .
H2R H 0.1997 0.4826 0.0510 0.034 Uiso 1 1 calc R . .
C3R C 0.0621(3) 0.50019(16) 0.05431(13) 0.0303(8) Uani 1 1 d . . .
H3R H 0.0546 0.4791 0.0222 0.036 Uiso 1 1 calc R . .
C4R C -0.0015(3) 0.4733(3) 0.09137(18) 0.0548(15) Uani 1 1 d . . .
H4R H -0.0056 0.5049 0.1181 0.066 Uiso 1 1 calc R . .
C5R C -0.0896(4) 0.4610(7) 0.0762(3) 0.141(6) Uani 1 1 d . . .
H5R1 H -0.1213 0.4382 0.1022 0.169 Uiso 1 1 calc R . .
H5R2 H -0.1206 0.5011 0.0704 0.169 Uiso 1 1 calc R . .
O6R O 0.04276(18) 0.42007(15) 0.11152(10) 0.0361(6) Uani 1 1 d . . .
O7R O 0.1724(3) 0.52724(14) 0.11362(11) 0.0551(10) Uani 1 1 d . . .
H7R H 0.2219 0.5184 0.1254 0.083 Uiso 1 1 calc . . .
O8R O -0.0899(3) 0.4261(4) 0.0351(3) 0.109(2) Uani 1 1 d . . .
H8R H -0.0642 0.3919 0.0402 0.163 Uiso 1 1 calc . . .
N1B N 0.18430(19) 0.40591(13) 0.14131(10) 0.0222(5) Uani 1 1 d . . .
C2B C 0.1726(2) 0.43054(14) 0.18705(11) 0.0192(6) Uani 1 1 d . . .
H2B H 0.1250 0.4574 0.1954 0.023 Uiso 1 1 calc R . .
N3B N 0.23433(18) 0.41306(11) 0.21836(9) 0.0168(5) Uani 1 1 d . . .
C4B C 0.3687(2) 0.34489(14) 0.20424(12) 0.0208(6) Uani 1 1 d . . .
H4B H 0.3902 0.3471 0.2366 0.025 Uiso 1 1 calc R . .
C5B C 0.4142(2) 0.31107(16) 0.16891(13) 0.0250(6) Uani 1 1 d . . .
C6B C 0.3833(2) 0.30807(17) 0.11983(13) 0.0271(7) Uani 1 1 d . . .
C7B C 0.3064(3) 0.33918(17) 0.10657(12) 0.0260(7) Uani 1 1 d . . .
H7B H 0.2858 0.3384 0.0740 0.031 Uiso 1 1 calc R . .
C8B C 0.2607(2) 0.37157(15) 0.14279(11) 0.0209(6) Uani 1 1 d . . .
C9B C 0.2910(2) 0.37547(14) 0.19111(11) 0.0190(6) Uani 1 1 d . . .
C10B C 0.4957(3) 0.2751(2) 0.18386(15) 0.0357(8) Uani 1 1 d . . .
H10A H 0.5472 0.2925 0.1672 0.054 Uiso 1 1 calc R . .
H10B H 0.4888 0.2309 0.1751 0.054 Uiso 1 1 calc R . .
H10C H 0.5039 0.2787 0.2190 0.054 Uiso 1 1 calc R . .
C11B C 0.4338(3) 0.2710(2) 0.08188(16) 0.0426(10) Uani 1 1 d . . .
H11A H 0.4961 0.2829 0.0829 0.064 Uiso 1 1 calc R . .
H11B H 0.4098 0.2802 0.0496 0.064 Uiso 1 1 calc R . .
H11C H 0.4280 0.2261 0.0886 0.064 Uiso 1 1 calc R . .
N1A N -0.2658(2) 0.52671(15) 0.46908(13) 0.0322(6) Uani 1 1 d . . .
C2A C -0.2187(3) 0.5698(2) 0.44505(16) 0.0372(9) Uani 1 1 d . . .
H2A H -0.2515 0.6034 0.4314 0.045 Uiso 1 1 calc R . .
N3A N -0.1313(2) 0.57204(15) 0.43763(13) 0.0334(7) Uani 1 1 d . . .
C4A C -0.0908(2) 0.52291(18) 0.45831(13) 0.0277(7) Uani 1 1 d . . .
C5A C -0.1306(2) 0.47467(16) 0.48398(12) 0.0250(6) Uani 1 1 d . . .
C6A C -0.2223(2) 0.47761(16) 0.49059(12) 0.0247(6) Uani 1 1 d . . .
N7A N -0.0686(2) 0.43072(16) 0.49903(12) 0.0330(7) Uani 1 1 d . . .
C8A C 0.0057(3) 0.45367(19) 0.48312(14) 0.0337(8) Uani 1 1 d . . .
H8A H 0.0606 0.4334 0.4882 0.040 Uiso 1 1 calc R . .
N9A N -0.0015(2) 0.50950(16) 0.45838(11) 0.0297(6) Uani 1 1 d . . .
N10A N -0.2690(2) 0.43652(15) 0.51660(11) 0.0312(6) Uani 1 1 d . . .
H10D H -0.3263 0.4413 0.5196 0.037 Uiso 1 1 calc R . .
H10E H -0.2426 0.4047 0.5307 0.037 Uiso 1 1 calc R . .
C11A C 0.0657(2) 0.54667(18) 0.43448(13) 0.0293(7) Uani 1 1 d . . .
H11D H 0.0392 0.5872 0.4235 0.035 Uiso 1 1 calc R . .
C12A C 0.1454(2) 0.5607(2) 0.46719(13) 0.0319(7) Uani 1 1 d . . .
H12A H 0.1312 0.5544 0.5023 0.038 Uiso 1 1 calc R . .
C13A C 0.2131(2) 0.51284(17) 0.44901(11) 0.0235(6) Uani 1 1 d . . .
H13A H 0.2016 0.4711 0.4644 0.028 Uiso 1 1 calc R . .
C14A C 0.1917(2) 0.50960(16) 0.39405(11) 0.0212(6) Uani 1 1 d . . .
H14A H 0.2169 0.5472 0.3774 0.025 Uiso 1 1 calc R . .
C15A C 0.22512(19) 0.45120(14) 0.37003(10) 0.0176(5) Uani 1 1 d . . .
H15A H 0.1884 0.4163 0.3823 0.021 Uiso 1 1 calc R . .
H15B H 0.2852 0.4441 0.3828 0.021 Uiso 1 1 calc R . .
O16A O 0.09684(16) 0.51290(14) 0.39294(9) 0.0304(6) Uani 1 1 d . . .
O17A O 0.1756(2) 0.62261(15) 0.45785(13) 0.0469(8) Uani 1 1 d . . .
H17A H 0.1388 0.6486 0.4684 0.070 Uiso 1 1 calc . . .
O18A O 0.30057(17) 0.53154(13) 0.45841(9) 0.0285(5) Uani 1 1 d . . .
H18A H 0.3005 0.5663 0.4728 0.043 Uiso 1 1 calc . . .
C1AC C -0.0003(15) 0.2616(11) 0.1153(8) 0.106(6) Uiso 0.50 1 d P . .
C2AC C -0.0120(15) 0.2908(10) 0.1596(8) 0.102(5) Uiso 0.50 1 d P . .
C3AC C 0.0864(13) 0.2263(9) 0.1056(7) 0.094(5) Uiso 0.50 1 d P . .
O4AC O -0.0721(17) 0.2545(12) 0.0818(10) 0.184(9) Uiso 0.50 1 d P . .
C4AC C 0.0720(5) 0.9548(3) 0.8773(3) 0.0515(15) Uiso 0.75 1 d P . .
C5AC C 0.0296(8) 1.0057(6) 0.8952(4) 0.086(3) Uiso 0.75 1 d P . .
C6AC C 0.0755(13) 1.0666(9) 0.9040(7) 0.140(6) Uiso 0.75 1 d P . .
O8AC O -0.0615(6) 1.0047(4) 0.9072(3) 0.099(2) Uiso 0.75 1 d P . .
O1W O 0.3121(3) 0.83847(16) 1.06918(11) 0.0520(9) Uani 1 1 d G . .
H1WA H 0.2980 0.8525 1.1004 0.078 Uiso 1 1 d G . .
H1WB H 0.3432 0.8700 1.0529 0.078 Uiso 1 1 d G . .
O2W O 0.2937(6) 0.7151(2) 1.09953(19) 0.103(2) Uani 1 1 d G . .
H2WA H 0.3073 0.7522 1.0831 0.154 Uiso 1 1 d G . .
H2WB H 0.3155 0.7175 1.1312 0.154 Uiso 1 1 d G . .
O3W O 0.2739(4) 0.6283(3) 1.0064(4) 0.119(3) Uani 1 1 d G . .
H3WA H 0.2139 0.6191 1.0088 0.178 Uiso 1 1 d G . .
H3WB H 0.3064 0.5948 1.0191 0.178 Uiso 1 1 d G . .
O4W O 0.3163(4) 0.5822(3) 1.08402(15) 0.146(5) Uani 0.75 1 d PG . .
H4WA H 0.3262 0.6246 1.0908 0.220 Uiso 0.75 1 d PG . .
H4WB H 0.3686 0.5598 1.0887 0.220 Uiso 0.75 1 d PG . .
O5W O 0.0670(3) 0.72266(19) 0.44640(15) 0.108(4) Uiso 0.50 1 d PG . .
O6W O 0.1949(5) 0.2292(3) 0.90609(16) 0.097(3) Uiso 0.50 1 d PG . .
O6W1 O 0.1665(5) 0.3055(3) 0.92095(15) 0.088(6) Uiso 0.25 1 d PG . .
O6W2 O 0.1267(4) 0.3363(3) 0.94604(15) 0.074(5) Uiso 0.25 1 d PG . .
O6W3 O 0.2037(5) 0.2084(3) 0.97222(17) 0.125(10) Uiso 0.25 1 d PG . .
O7W O 0.1947(4) 0.3119(3) 0.00121(15) 0.100(4) Uiso 0.50 1 d PG . .
O8W O 0.0041(4) 0.3288(3) 0.01548(15) 0.105(4) Uiso 0.50 1 d PG . .
O9W O -0.2337(3) 0.5416(2) 0.19377(14) 0.064(2) Uiso 0.50 1 d PG . .
O10W O -0.1444(3) 0.6111(2) 0.12546(14) 0.0528(17) Uiso 0.50 1 d PG . .
O11W O -0.1363(6) 1.0050(3) 0.90770(19) 0.061(4) Uiso 0.25 1 d PG . .
O12W O -0.0341(5) 0.9048(3) 0.89118(17) 0.119(7) Uiso 0.25 1 d PG . .
O13W O -0.0155(7) 1.0361(3) 0.90854(19) 0.095(6) Uiso 0.25 1 d PG . .

loop_
_atom_site_aniso_label
_atom_site_aniso_U_11
_atom_site_aniso_U_22
_atom_site_aniso_U_33
_atom_site_aniso_U_23
_atom_site_aniso_U_13
_atom_site_aniso_U_12
Co 0.01075(17) 0.01543(17) 0.01489(17) 0.00321(14) -0.00047(13) 0.00003(14)
C1 0.0160(13) 0.0138(12) 0.0155(12) 0.0023(10) -0.0001(10) 0.0002(10)
C2 0.0119(12) 0.0147(11) 0.0178(12) 0.0017(10) 0.0001(10) -0.0010(10)
C3 0.0153(13) 0.0168(12) 0.0164(13) 0.0044(10) 0.0008(10) 0.0021(10)
C4 0.0158(13) 0.0179(13) 0.0124(11) 0.0014(10) 0.0009(10) 0.0007(10)
C5 0.0155(13) 0.0176(12) 0.0143(12) 0.0047(10) -0.0004(10) 0.0033(10)
C6 0.0213(14) 0.0184(13) 0.0146(12) 0.0016(10) -0.0014(11) 0.0022(11)
C7 0.0256(15) 0.0193(14) 0.0226(14) 0.0058(12) -0.0024(12) -0.0030(12)
C8 0.0210(15) 0.0177(13) 0.0254(14) 0.0040(11) 0.0008(12) -0.0021(11)
C9 0.0206(14) 0.0176(13) 0.0209(13) -0.0005(11) 0.0045(11) -0.0025(11)
C10 0.0164(14) 0.0198(14) 0.0377(18) 0.0021(12) 0.0031(12) -0.0061(11)
C11 0.0159(14) 0.0275(15) 0.0282(16) -0.0020(13) 0.0026(12) -0.0043(12)
C12 0.0203(15) 0.0344(18) 0.0342(18) 0.0045(14) -0.0015(13) -0.0024(14)
C14 0.0126(13) 0.0358(17) 0.0236(15) 0.0106(13) -0.0043(11) -0.0005(13)
C15 0.0165(16) 0.040(2) 0.067(3) 0.038(2) 0.0046(16) 0.0048(15)
C16 0.0143(13) 0.0236(14) 0.0313(15) 0.0148(13) 0.0044(11) 0.0050(12)
C17 0.0205(14) 0.0220(14) 0.0240(15) 0.0084(12) 0.0049(12) 0.0079(12)
C18 0.0172(13) 0.0153(12) 0.0222(13) 0.0025(10) -0.0030(11) 0.0018(11)
C19 0.0146(12) 0.0185(12) 0.0155(12) 0.0038(11) -0.0025(10) 0.0015(10)
C20 0.0178(13) 0.0212(13) 0.0145(12) 0.0025(10) 0.0006(10) 0.0016(11)
N21 0.0148(11) 0.0138(10) 0.0133(10) 0.0037(8) 0.0004(9) 0.0014(8)
N22 0.0136(11) 0.0186(11) 0.0158(10) 0.0020(9) 0.0005(9) -0.0003(9)
N23 0.0166(11) 0.0225(12) 0.0162(11) 0.0016(10) -0.0024(9) 0.0009(10)
N24 0.0141(11) 0.0182(11) 0.0144(10) 0.0047(8) 0.0001(8) 0.0003(9)
C25 0.0178(14) 0.0258(15) 0.0240(14) 0.0078(12) 0.0008(12) -0.0041(12)
C26 0.0161(12) 0.0184(13) 0.0166(12) 0.0011(11) -0.0018(10) -0.0001(11)
C27 0.0207(14) 0.0213(14) 0.0196(13) -0.0024(11) -0.0029(11) -0.0016(11)
O28 0.0287(13) 0.0363(14) 0.0355(13) 0.0034(11) -0.0056(11) -0.0149(11)
N29 0.0282(14) 0.0291(14) 0.0225(13) 0.0043(11) -0.0067(11) -0.0005(12)
C30 0.0165(13) 0.0245(14) 0.0200(13) 0.0026(12) 0.0034(10) 0.0043(12)
C31 0.0172(14) 0.0299(16) 0.0287(16) 0.0071(13) 0.0094(12) 0.0056(12)
C32 0.0130(12) 0.0215(14) 0.0301(15) 0.0021(13) 0.0043(11) 0.0050(11)
O33 0.0237(11) 0.0162(10) 0.0336(12) 0.0010(9) -0.0006(9) 0.0043(8)
N34 0.0281(14) 0.0194(12) 0.0409(16) 0.0046(11) -0.0071(13) 0.0010(12)
C35 0.0209(15) 0.0217(14) 0.0218(14) 0.0052(11) -0.0079(12) 0.0035(12)
C36 0.0328(18) 0.0184(14) 0.043(2) 0.0051(14) -0.0103(16) 0.0045(14)
C37 0.0362(18) 0.0249(16) 0.0250(16) 0.0102(13) 0.0030(14) -0.0051(14)
C38 0.056(3) 0.038(2) 0.0260(17) 0.0155(15) -0.0019(17) -0.0142(19)
O39 0.080(3) 0.0363(15) 0.0375(15) 0.0175(12) -0.0131(17) -0.0218(17)
N40 0.285(12) 0.059(3) 0.034(2) 0.012(2) 0.011(4) -0.073(5)
C41 0.0194(14) 0.0168(13) 0.0354(16) -0.0003(12) -0.0014(13) -0.0011(12)
C42 0.0219(15) 0.0217(15) 0.0375(18) -0.0063(13) 0.0011(14) -0.0019(12)
C43 0.0206(14) 0.0228(14) 0.0365(17) -0.0068(13) -0.0041(15) 0.0014(12)
O44 0.0274(12) 0.0209(11) 0.0543(16) -0.0094(11) 0.0050(13) -0.0027(10)
N45 0.047(2) 0.0261(15) 0.0464(19) -0.0073(14) 0.0087(17) 0.0032(15)
C46 0.0267(19) 0.065(3) 0.058(3) -0.019(2) 0.0006(19) -0.018(2)
C47 0.0266(17) 0.0354(19) 0.0331(18) 0.0079(15) 0.0045(14) 0.0031(14)
C13 0.0193(16) 0.061(3) 0.039(2) 0.0333(19) -0.0078(14) -0.0181(17)
C49 0.034(4) 0.036(4) 0.029(3) 0.004(3) 0.004(3) 0.001(3)
C50 0.044(4) 0.031(4) 0.032(4) 0.007(3) 0.005(3) -0.004(3)
O51 0.038(3) 0.097(5) 0.0109(19) 0.002(2) -0.005(2) -0.057(3)
N52 0.048(4) 0.070(5) 0.038(4) -0.013(4) 0.014(3) -0.025(4)
C481 0.024(3) 0.015(3) 0.042(4) -0.007(3) -0.008(3) 0.011(3)
C491 0.022(3) 0.029(3) 0.029(3) 0.009(3) -0.013(3) -0.007(3)
C501 0.014(2) 0.024(3) 0.014(2) 0.007(2) -0.005(2) 0.000(2)
O511 0.038(3) 0.032(2) 0.030(2) 0.018(2) -0.023(2) -0.019(2)
N521 0.022(3) 0.027(3) 0.029(3) 0.014(2) -0.008(2) -0.002(2)
C53 0.029(2) 0.056(3) 0.111(5) 0.037(3) 0.006(3) 0.011(2)
C54 0.070(3) 0.042(2) 0.0272(18) 0.0118(16) 0.0160(19) 0.038(2)
C55 0.0169(13) 0.0171(13) 0.0296(15) 0.0068(12) -0.0045(12) 0.0027(11)
C56 0.042(2) 0.0312(18) 0.0359(19) -0.0030(15) -0.0220(17) 0.0134(16)
C57 0.088(4) 0.033(2) 0.052(3) -0.018(2) -0.056(3) 0.029(2)
O58 0.081(3) 0.083(3) 0.084(3) -0.043(2) -0.064(3) 0.057(3)
N59 0.130(5) 0.0271(17) 0.047(2) -0.0119(17) -0.059(3) 0.018(2)
C60 0.0281(16) 0.0153(13) 0.0409(19) 0.0032(13) -0.0118(15) -0.0027(13)
C61 0.0200(15) 0.0213(15) 0.043(2) 0.0039(14) 0.0037(14) -0.0039(12)
O62 0.091(3) 0.0298(15) 0.066(2) 0.0025(15) 0.050(2) -0.0064(17)
N63 0.0228(14) 0.0175(12) 0.0398(16) 0.0055(11) -0.0027(12) -0.0011(11)
C1PR 0.196(9) 0.034(2) 0.064(3) -0.020(2) -0.089(5) 0.041(4)
C2PR 0.102(4) 0.040(2) 0.041(2) -0.0214(19) -0.047(3) 0.046(3)
C3PR 0.145(7) 0.067(4) 0.057(3) -0.028(3) -0.065(4) 0.067(4)
P 0.0306(4) 0.0193(4) 0.0172(3) 0.0020(3) -0.0032(3) 0.0031(3)
O2P 0.151(4) 0.0284(15) 0.0207(13) 0.0034(11) -0.0152(18) 0.034(2)
O3P 0.0474(17) 0.0204(12) 0.0528(17) -0.0025(11) -0.0252(14) 0.0043(12)
O4P 0.0410(16) 0.0386(16) 0.0597(19) 0.0135(14) 0.0225(15) 0.0183(13)
O5P 0.0301(14) 0.0311(13) 0.0474(16) -0.0006(12) -0.0010(12) -0.0034(11)
C1R 0.0258(16) 0.0233(15) 0.0168(13) -0.0005(11) -0.0084(12) 0.0031(12)
C2R 0.0366(19) 0.0283(17) 0.0198(14) 0.0006(13) -0.0039(13) -0.0090(14)
C3R 0.045(2) 0.0238(16) 0.0223(15) 0.0063(12) -0.0031(15) 0.0104(15)
C4R 0.038(2) 0.079(4) 0.047(2) 0.040(3) 0.0136(19) 0.036(2)
C5R 0.040(3) 0.313(17) 0.070(5) 0.101(8) -0.001(3) 0.023(6)
O6R 0.0234(12) 0.0500(16) 0.0349(13) 0.0239(12) -0.0084(11) -0.0055(12)
O7R 0.106(3) 0.0280(14) 0.0318(14) 0.0013(12) -0.0263(18) -0.0221(17)
O8R 0.060(3) 0.160(6) 0.106(4) 0.069(4) -0.009(3) -0.039(3)
N1B 0.0229(13) 0.0239(13) 0.0198(12) -0.0018(10) -0.0046(10) 0.0040(11)
C2B 0.0186(13) 0.0201(14) 0.0190(13) 0.0028(11) 0.0015(11) -0.0002(11)
N3B 0.0163(11) 0.0160(10) 0.0183(11) 0.0011(9) -0.0015(9) 0.0009(10)
C4B 0.0213(14) 0.0210(13) 0.0202(13) 0.0013(11) -0.0033(12) 0.0006(11)
C5B 0.0210(15) 0.0277(15) 0.0264(15) 0.0029(13) 0.0040(12) 0.0076(13)
C6B 0.0279(17) 0.0283(16) 0.0250(16) -0.0042(13) 0.0029(13) 0.0064(14)
C7B 0.0316(17) 0.0289(16) 0.0174(14) -0.0037(12) -0.0019(13) 0.0044(14)
C8B 0.0207(14) 0.0225(14) 0.0194(13) 0.0013(11) -0.0022(11) 0.0006(12)
C9B 0.0170(13) 0.0206(13) 0.0192(13) 0.0020(11) 0.0025(10) -0.0022(11)
C10B 0.0276(18) 0.043(2) 0.0364(19) -0.0035(16) -0.0023(15) 0.0135(16)
C11B 0.045(2) 0.050(2) 0.0324(19) -0.0069(18) 0.0023(17) 0.019(2)
N1A 0.0222(13) 0.0320(15) 0.0426(17) 0.0100(13) -0.0018(13) 0.0046(13)
C2A 0.0267(18) 0.0362(19) 0.049(2) 0.0155(17) -0.0002(16) 0.0054(15)
N3A 0.0256(15) 0.0313(16) 0.0433(17) 0.0145(14) 0.0055(13) 0.0079(12)
C4A 0.0251(16) 0.0331(17) 0.0248(15) 0.0034(14) 0.0040(13) 0.0098(14)
C5A 0.0256(16) 0.0273(16) 0.0220(14) 0.0035(12) 0.0013(12) 0.0051(13)
C6A 0.0262(16) 0.0254(15) 0.0224(14) 0.0025(12) -0.0003(12) 0.0032(13)
N7A 0.0307(15) 0.0372(17) 0.0312(15) 0.0147(13) 0.0053(12) 0.0097(13)
C8A 0.0263(17) 0.040(2) 0.0348(18) 0.0126(15) 0.0065(14) 0.0139(15)
N9A 0.0222(14) 0.0381(16) 0.0288(14) 0.0085(13) 0.0071(11) 0.0085(13)
N10A 0.0274(14) 0.0331(15) 0.0332(15) 0.0086(13) -0.0024(12) 0.0003(14)
C11A 0.0229(16) 0.0363(19) 0.0287(16) 0.0064(14) 0.0087(13) 0.0073(14)
C12A 0.0307(18) 0.0384(19) 0.0266(15) -0.0021(15) 0.0088(14) 0.0055(16)
C13A 0.0223(15) 0.0303(16) 0.0178(13) 0.0023(12) 0.0008(11) 0.0033(13)
C14A 0.0153(14) 0.0287(15) 0.0197(14) 0.0045(12) 0.0024(11) 0.0051(12)
C15A 0.0147(12) 0.0208(13) 0.0173(12) 0.0017(10) 0.0007(10) 0.0013(11)
O16A 0.0174(11) 0.0517(15) 0.0222(11) 0.0018(11) 0.0014(9) 0.0095(11)
O17A 0.0473(18) 0.0334(15) 0.060(2) -0.0083(14) 0.0088(15) 0.0146(14)
O18A 0.0257(12) 0.0324(13) 0.0275(12) -0.0023(10) -0.0022(10) -0.0009(10)
O1W 0.080(3) 0.0472(18) 0.0283(14) -0.0011(13) -0.0035(15) -0.0326(18)
O2W 0.202(7) 0.039(2) 0.068(3) -0.0069(19) 0.060(4) -0.036(3)
O3W 0.061(3) 0.061(3) 0.234(9) -0.043(4) 0.046(4) -0.005(2)
O4W 0.089(6) 0.191(12) 0.160(9) -0.050(8) -0.007(6) -0.064(7)

loop_
_atom_type_symbol
_atom_type_description
_atom_type_scat_dispersion_real
_atom_type_scat_dispersion_imag
_atom_type_scat_source
C C 0.0033 0.0016 'International Tables Vol C Tables 4.2.6.8 and 6.1.1.4'
H H 0.0000 0.0000 'International Tables Vol C Tables 4.2.6.8 and 6.1.1.4'
N N 0.0061 0.0033 'International Tables Vol C Tables 4.2.6.8 and 6.1.1.4'
O O 0.0106 0.0060 'International Tables Vol C Tables 4.2.6.8 and 6.1.1.4'
P P 0.1023 0.0942 'International Tables Vol C Tables 4.2.6.8 and 6.1.1.4'
Co Co 0.3494 0.9721 'International Tables Vol C Tables 4.2.6.8 and 6.1.1.4'

loop_
_geom_angle_atom_site_label_1
_geom_angle_atom_site_label_2
_geom_angle_atom_site_label_3
_geom_angle
_geom_angle_site_symmetry_1
_geom_angle_site_symmetry_3
_geom_angle_publ_flag
N24 Co N21 83.23(11) . . ?
N24 Co N22 172.43(11) . . ?
N21 Co N22 89.84(11) . . ?
N24 Co N23 90.20(11) . . ?
N21 Co N23 172.95(11) . . ?
N22 Co N23 96.85(12) . . ?
N24 Co C15A 93.18(11) . . ?
N21 Co C15A 92.58(11) . . ?
N22 Co C15A 84.06(11) . . ?
N23 Co C15A 90.34(11) . . ?
N24 Co N3B 94.77(10) . . ?
N21 Co N3B 91.76(10) . . ?
N22 Co N3B 88.46(10) . . ?
N23 Co N3B 86.21(11) . . ?
C15A Co N3B 171.34(11) . . ?
N21 C1 C19 102.1(2) . . ?
N21 C1 C20 110.3(2) . . ?
C19 C1 C20 109.2(2) . . ?
N21 C1 C2 102.7(2) . . ?
C19 C1 C2 117.8(2) . . ?
C20 C1 C2 113.6(2) . . ?
C25 C2 C3 113.7(2) . . ?
C25 C2 C26 110.5(2) . . ?
C3 C2 C26 106.6(2) . . ?
C25 C2 C1 114.1(2) . . ?
C3 C2 C1 101.5(2) . . ?
C26 C2 C1 109.9(2) . . ?
C4 C3 C30 110.4(2) . . ?
C4 C3 C2 101.7(2) . . ?
C30 C3 C2 119.4(2) . . ?
C4 C3 H3 108.2 . . ?
C30 C3 H3 108.2 . . ?
C2 C3 H3 108.2 . . ?
N21 C4 C5 124.0(3) . . ?
N21 C4 C3 112.3(3) . . ?
C5 C4 C3 123.7(3) . . ?
C6 C5 C4 120.8(3) . . ?
C6 C5 C35 121.6(3) . . ?
C4 C5 C35 117.5(3) . . ?
C5 C6 N22 124.5(3) . . ?
C5 C6 C7 126.4(3) . . ?
N22 C6 C7 108.9(3) . . ?
C36 C7 C6 116.7(3) . . ?
C36 C7 C37 111.6(3) . . ?
C6 C7 C37 105.9(3) . . ?
C36 C7 C8 112.5(3) . . ?
C6 C7 C8 99.9(2) . . ?
C37 C7 C8 109.4(3) . . ?
C9 C8 C41 111.1(3) . . ?
C9 C8 C7 100.9(3) . . ?
C41 C8 C7 111.8(3) . . ?
C9 C8 H8 110.9 . . ?
C41 C8 H8 110.9 . . ?
C7 C8 H8 110.9 . . ?
N22 C9 C10 125.4(3) . . ?
N22 C9 C8 111.0(3) . . ?
C10 C9 C8 123.5(3) . . ?
C11 C10 C9 126.0(3) . . ?
C11 C10 H10 117.0 . . ?
C9 C10 H10 117.0 . . ?
N23 C11 C10 125.0(3) . . ?
N23 C11 C12 111.4(3) . . ?
C10 C11 C12 123.3(3) . . ?
C46 C12 C11 113.6(3) . . ?
C46 C12 C13 118.2(3) . . ?
C11 C12 C13 100.0(3) . . ?
C46 C12 C47 109.2(3) . . ?
C11 C12 C47 108.3(3) . . ?
C13 C12 C47 106.9(3) . . ?
C15 C14 N23 125.6(3) . . ?
C15 C14 C13 124.9(3) . . ?
N23 C14 C13 109.5(3) . . ?
C14 C15 C16 121.4(3) . . ?
C14 C15 C53 121.3(4) . . ?
C16 C15 C53 115.2(4) . . ?
N24 C16 C15 122.7(3) . . ?
N24 C16 C17 111.8(3) . . ?
C15 C16 C17 125.4(3) . . ?
C16 C17 C55 116.4(3) . . ?
C16 C17 C18 100.1(2) . . ?
C55 C17 C18 110.5(3) . . ?
C16 C17 C54 109.0(3) . . ?
C55 C17 C54 109.3(3) . . ?
C18 C17 C54 111.3(3) . . ?
C19 C18 C60 115.4(3) . . ?
C19 C18 C17 102.0(2) . . ?
C60 C18 C17 115.3(3) . . ?
C19 C18 H18 107.9 . . ?
C60 C18 H18 107.9 . . ?
C17 C18 H18 107.9 . . ?
N24 C19 C18 101.9(2) . . ?
N24 C19 C1 107.4(2) . . ?
C18 C19 C1 121.5(2) . . ?
N24 C19 H19 108.4 . . ?
C18 C19 H19 108.4 . . ?
C1 C19 H19 108.4 . . ?
C1 C20 H20A 109.5 . . ?
C1 C20 H20B 109.5 . . ?
H20A C20 H20B 109.5 . . ?
C1 C20 H20C 109.5 . . ?
H20A C20 H20C 109.5 . . ?
H20B C20 H20C 109.5 . . ?
C4 N21 C1 111.7(2) . . ?
C4 N21 Co 130.5(2) . . ?
C1 N21 Co 117.53(18) . . ?
C9 N22 C6 109.8(3) . . ?
C9 N22 Co 122.9(2) . . ?
C6 N22 Co 126.1(2) . . ?
C11 N23 C14 109.7(3) . . ?
C11 N23 Co 123.3(2) . . ?
C14 N23 Co 127.0(2) . . ?
C16 N24 C19 110.9(3) . . ?
C16 N24 Co 133.0(2) . . ?
C19 N24 Co 115.40(19) . . ?
C2 C25 H25A 109.5 . . ?
C2 C25 H25B 109.5 . . ?
H25A C25 H25B 109.5 . . ?
C2 C25 H25C 109.5 . . ?
H25A C25 H25C 109.5 . . ?
H25B C25 H25C 109.5 . . ?
C27 C26 C2 114.9(2) . . ?
C27 C26 H26A 108.6 . . ?
C2 C26 H26A 108.5 . . ?
C27 C26 H26B 108.5 . . ?
C2 C26 H26B 108.6 . . ?
H26A C26 H26B 107.5 . . ?
O28 C27 N29 122.1(3) . . ?
O28 C27 C26 121.3(3) . . ?
N29 C27 C26 116.6(3) . . ?
C27 N29 H29A 120.0 . . ?
C27 N29 H29B 120.0 . . ?
H29A N29 H29B 120.0 . . ?
C31 C30 C3 114.3(3) . . ?
C31 C30 H30A 108.7 . . ?
C3 C30 H30A 108.7 . . ?
C31 C30 H30B 108.7 . . ?
C3 C30 H30B 108.7 . . ?
H30A C30 H30B 107.6 . . ?
C32 C31 C30 111.9(3) . . ?
C32 C31 H31A 109.2 . . ?
C30 C31 H31A 109.2 . . ?
C32 C31 H31B 109.2 . . ?
C30 C31 H31B 109.2 . . ?
H31A C31 H31B 107.9 . . ?
O33 C32 N34 121.6(3) . . ?
O33 C32 C31 121.3(3) . . ?
N34 C32 C31 117.2(3) . . ?
C32 N34 H34A 120.0 . . ?
C32 N34 H34B 120.0 . . ?
H34A N34 H34B 120.0 . . ?
C5 C35 H35A 109.5 . . ?
C5 C35 H35B 109.5 . . ?
H35A C35 H35B 109.5 . . ?
C5 C35 H35C 109.5 . . ?
H35A C35 H35C 109.5 . . ?
H35B C35 H35C 109.5 . . ?
C7 C36 H36A 109.5 . . ?
C7 C36 H36B 109.5 . . ?
H36A C36 H36B 109.5 . . ?
C7 C36 H36C 109.5 . . ?
H36A C36 H36C 109.5 . . ?
H36B C36 H36C 109.5 . . ?
C38 C37 C7 117.5(3) . . ?
C38 C37 H37A 107.9 . . ?
C7 C37 H37A 107.9 . . ?
C38 C37 H37B 107.9 . . ?
C7 C37 H37B 107.9 . . ?
H37A C37 H37B 107.2 . . ?
O39 C38 N40 122.1(4) . . ?
O39 C38 C37 123.9(4) . . ?
N40 C38 C37 114.0(4) . . ?
C38 N40 H40A 120.0 . . ?
C38 N40 H40B 120.0 . . ?
H40A N40 H40B 120.0 . . ?
C8 C41 C42 115.1(3) . . ?
C8 C41 H41A 108.5 . . ?
C42 C41 H41A 108.5 . . ?
C8 C41 H41B 108.5 . . ?
C42 C41 H41B 108.5 . . ?
H41A C41 H41B 107.5 . . ?
C43 C42 C41 106.7(3) . . ?
C43 C42 H42A 110.4 . . ?
C41 C42 H42A 110.4 . . ?
C43 C42 H42B 110.4 . . ?
C41 C42 H42B 110.4 . . ?
H42A C42 H42B 108.6 . . ?
O44 C43 N45 121.7(3) . . ?
O44 C43 C42 120.3(3) . . ?
N45 C43 C42 117.8(3) . . ?
C43 N45 H45A 120.0 . . ?
C43 N45 H45B 120.0 . . ?
H45A N45 H45B 120.0 . . ?
C12 C46 H46A 109.5 . . ?
C12 C46 H46B 109.5 . . ?
H46A C46 H46B 109.5 . . ?
C12 C46 H46C 109.5 . . ?
H46A C46 H46C 109.5 . . ?
H46B C46 H46C 109.5 . . ?
C12 C47 H47A 109.5 . . ?
C12 C47 H47B 109.5 . . ?
H47A C47 H47B 109.5 . . ?
C12 C47 H47C 109.5 . . ?
H47A C47 H47C 109.5 . . ?
H47B C47 H47C 109.5 . . ?
C481 C13 C14 113.5(4) . . ?
C481 C13 C12 126.1(4) . . ?
C14 C13 C12 102.4(3) . . ?
C481 C13 C48 23.6(3) . . ?
C14 C13 C48 107.4(2) . . ?
C12 C13 C48 108.9(2) . . ?
C481 C48 C49 87.5(7) . . ?
C481 C48 C13 68.5(7) . . ?
C49 C48 C13 122.3 . . ?
C481 C48 C491 32.7(8) . . ?
C49 C48 C491 92.8(3) . . ?
C13 C48 C491 92.5(3) . . ?
C48 C49 C50 132.8 . . ?
C48 C49 C481 23.4(3) . . ?
C50 C49 C481 154.2(3) . . ?
O51 C50 N52 133.2 . . ?
O51 C50 C49 108.6 . . ?
N52 C50 C49 117.1 . . ?
C50 N52 C2AC 119.8(8) . . ?
C48 C481 C13 87.9(7) . . ?
C48 C481 C491 133.6(11) . . ?
C13 C481 C491 122.1(5) . . ?
C48 C481 C49 69.1(6) . . ?
C13 C481 C49 122.7(5) . . ?
C491 C481 C49 110.8(5) . . ?
C481 C491 C501 115.7(6) . . ?
C481 C491 C48 13.6(3) . . ?
C501 C491 C48 110.4(5) . . ?
O511 C501 O9W 87.8(5) . . ?
O511 C501 N521 122.9(5) . . ?
O9W C501 N521 81.0(5) . . ?
O511 C501 C491 124.5(5) . . ?
O9W C501 C491 91.1(5) . . ?
N521 C501 C491 111.6(5) . . ?
C501 O511 O9W 48.0(4) . . ?
O10W N521 C501 159.7(7) . . ?
O10W N521 O9W 147.3(6) . . ?
C501 N521 O9W 48.4(4) . . ?
C15 C53 H53A 109.2 . . ?
C15 C53 H53B 109.5 . . ?
H53A C53 H53B 109.5 . . ?
C15 C53 H53C 109.8 . . ?
H53A C53 H53C 109.5 . . ?
H53B C53 H53C 109.5 . . ?
C17 C54 H54A 109.4 . . ?
C17 C54 H54B 109.5 . . ?
H54A C54 H54B 109.5 . . ?
C17 C54 H54C 109.5 . . ?
H54A C54 H54C 109.5 . . ?
H54B C54 H54C 109.5 . . ?
C56 C55 C17 115.1(3) . . ?
C56 C55 H55A 108.5 . . ?
C17 C55 H55A 108.5 . . ?
C56 C55 H55B 108.5 . . ?
C17 C55 H55B 108.5 . . ?
H55A C55 H55B 107.5 . . ?
C55 C56 C57 110.3(3) . . ?
C55 C56 H56A 109.6 . . ?
C57 C56 H56A 109.6 . . ?
C55 C56 H56B 109.6 . . ?
C57 C56 H56B 109.5 . . ?
H56A C56 H56B 108.1 . . ?
O58 C57 N59 123.4(5) . . ?
O58 C57 C56 121.6(6) . . ?
N59 C57 C56 114.9(6) . . ?
C57 N59 C1PR 123.5(7) . . ?
C57 N59 H59 118.0 . . ?
C1PR N59 H59 118.4 . . ?
C61 C60 C18 110.9(3) . . ?
C61 C60 H60A 109.5 . . ?
C18 C60 H60A 109.5 . . ?
C61 C60 H60B 109.5 . . ?
C18 C60 H60B 109.5 . . ?
H60A C60 H60B 108.0 . . ?
O62 C61 N63 123.6(4) . . ?
O62 C61 C60 119.4(3) . . ?
N63 C61 C60 117.0(3) . . ?
C61 N63 H63A 120.8 . . ?
C61 N63 H63B 120.3 . . ?
H63A N63 H63B 118.9 . . ?
N59 C1PR C2PR 115.5(4) . . ?
N59 C1PR H1P1 108.3 . . ?
C2PR C1PR H1P1 108.3 . . ?
N59 C1PR H1P2 108.4 . . ?
C2PR C1PR H1P2 108.5 . . ?
H1P1 C1PR H1P2 107.5 . . ?
O3P C2PR C3PR 106.6(5) . . ?
O3P C2PR C1PR 109.0(5) . . ?
C3PR C2PR C1PR 109.3(4) . . ?
O3P C2PR H2PR 110.6 . . ?
C3PR C2PR H2PR 110.6 . . ?
C1PR C2PR H2PR 110.6 . . ?
C2PR C3PR H3P1 109.5 . . ?
C2PR C3PR H3P2 109.5 . . ?
H3P1 C3PR H3P2 109.5 . . ?
C2PR C3PR H3P3 109.5 . . ?
H3P1 C3PR H3P3 109.5 . . ?
H3P2 C3PR H3P3 109.5 . . ?
O5P P O4P 116.4(2) . . ?
O5P P O3P 110.43(17) . . ?
O4P P O3P 108.2(2) . . ?
O5P P O2P 111.3(2) . . ?
O4P P O2P 109.9(2) . . ?
O3P P O2P 99.25(18) . . ?
C3R O2P P 120.0(2) . . ?
C2PR O3P P 118.4(4) . . ?
O6R C1R N1B 108.4(3) . . ?
O6R C1R C2R 107.5(3) . . ?
N1B C1R C2R 113.2(3) . . ?
O6R C1R H1R 109.2 . . ?
N1B C1R H1R 109.2 . . ?
C2R C1R H1R 109.2 . . ?
O7R C2R C1R 109.4(3) . . ?
O7R C2R C3R 110.1(3) . . ?
C1R C2R C3R 99.6(3) . . ?
O7R C2R H2R 112.4 . . ?
C1R C2R H2R 112.3 . . ?
C3R C2R H2R 112.4 . . ?
O2P C3R C4R 110.6(4) . . ?
O2P C3R C2R 111.2(4) . . ?
C4R C3R C2R 102.9(3) . . ?
O2P C3R H3R 110.7 . . ?
C4R C3R H3R 110.7 . . ?
C2R C3R H3R 110.7 . . ?
C5R C4R O6R 114.2(7) . . ?
C5R C4R C3R 118.0(4) . . ?
O6R C4R C3R 105.2(3) . . ?
C5R C4R H4R 106.2 . . ?
O6R C4R H4R 106.2 . . ?
C3R C4R H4R 106.2 . . ?
O8R C5R C4R 110.4(7) . . ?
O8R C5R H5R1 109.6 . . ?
C4R C5R H5R1 109.6 . . ?
O8R C5R H5R2 109.6 . . ?
C4R C5R H5R2 109.6 . . ?
H5R1 C5R H5R2 108.1 . . ?
C1R O6R C4R 110.6(3) . . ?
C2R O7R H7R 109.4 . . ?
C5R O8R H8R 109.5 . . ?
C8B N1B C2B 106.6(3) . . ?
C8B N1B C1R 126.6(3) . . ?
C2B N1B C1R 126.4(3) . . ?
N3B C2B N1B 113.3(3) . . ?
N3B C2B H2B 123.3 . . ?
N1B C2B H2B 123.3 . . ?
C2B N3B C9B 104.4(3) . . ?
C2B N3B Co 123.1(2) . . ?
C9B N3B Co 132.5(2) . . ?
C5B C4B C9B 118.7(3) . . ?
C5B C4B H4B 120.7 . . ?
C9B C4B H4B 120.7 . . ?
C4B C5B C6B 121.3(3) . . ?
C4B C5B C10B 118.5(3) . . ?
C6B C5B C10B 120.1(3) . . ?
C7B C6B C5B 120.1(3) . . ?
C7B C6B C11B 119.4(3) . . ?
C5B C6B C11B 120.5(3) . . ?
C6B C7B C8B 117.7(3) . . ?
C6B C7B H7B 121.2 . . ?
C8B C7B H7B 121.1 . . ?
N1B C8B C7B 131.5(3) . . ?
N1B C8B C9B 105.8(3) . . ?
C7B C8B C9B 122.7(3) . . ?
C4B C9B N3B 130.6(3) . . ?
C4B C9B C8B 119.5(3) . . ?
N3B C9B C8B 109.9(3) . . ?
C5B C10B H10A 109.5 . . ?
C5B C10B H10B 109.5 . . ?
H10A C10B H10B 109.5 . . ?
C5B C10B H10C 109.4 . . ?
H10A C10B H10C 109.5 . . ?
H10B C10B H10C 109.5 . . ?
C6B C11B H11A 109.5 . . ?
C6B C11B H11B 109.5 . . ?
H11A C11B H11B 109.5 . . ?
C6B C11B H11C 109.5 . . ?
H11A C11B H11C 109.5 . . ?
H11B C11B H11C 109.5 . . ?
C2A N1A C6A 118.6(3) . . ?
N3A C2A N1A 128.8(4) . . ?
N3A C2A H2A 115.6 . . ?
N1A C2A H2A 115.6 . . ?
C2A N3A C4A 111.1(3) . . ?
N3A C4A C5A 126.6(3) . . ?
N3A C4A N9A 127.6(3) . . ?
C5A C4A N9A 105.8(3) . . ?
C4A C5A N7A 110.9(3) . . ?
C4A C5A C6A 117.7(3) . . ?
N7A C5A C6A 131.4(3) . . ?
N10A C6A N1A 118.4(3) . . ?
N10A C6A C5A 124.5(3) . . ?
N1A C6A C5A 117.1(3) . . ?
C8A N7A C5A 103.5(3) . . ?
N7A C8A N9A 114.9(3) . . ?
N7A C8A H8A 122.6 . . ?
N9A C8A H8A 122.6 . . ?
C8A N9A C4A 104.9(3) . . ?
C8A N9A C11A 129.8(3) . . ?
C4A N9A C11A 125.2(3) . . ?
C6A N10A H10D 120.0 . . ?
C6A N10A H10E 120.0 . . ?
H10D N10A H10E 120.0 . . ?
O16A C11A N9A 108.7(3) . . ?
O16A C11A C12A 107.9(3) . . ?
N9A C11A C12A 113.2(3) . . ?
O16A C11A H11D 109.0 . . ?
N9A C11A H11D 109.0 . . ?
C12A C11A H11D 109.0 . . ?
O17A C12A C13A 110.0(3) . . ?
O17A C12A C11A 109.2(3) . . ?
C13A C12A C11A 101.9(3) . . ?
O17A C12A H12A 111.8 . . ?
C13A C12A H12A 111.7 . . ?
C11A C12A H12A 111.8 . . ?
O18A C13A C12A 112.6(3) . . ?
O18A C13A C14A 112.9(3) . . ?
C12A C13A C14A 102.0(3) . . ?
O18A C13A H13A 109.7 . . ?
C12A C13A H13A 109.7 . . ?
C14A C13A H13A 109.7 . . ?
O16A C14A C15A 111.7(3) . . ?
O16A C14A C13A 103.2(2) . . ?
C15A C14A C13A 113.4(3) . . ?
O16A C14A H14A 109.5 . . ?
C15A C14A H14A 109.5 . . ?
C13A C14A H14A 109.5 . . ?
C14A C15A Co 123.6(2) . . ?
C14A C15A H15A 106.4 . . ?
Co C15A H15A 106.4 . . ?
C14A C15A H15B 106.4 . . ?
Co C15A H15B 106.4 . . ?
H15A C15A H15B 106.5 . . ?
C11A O16A C14A 109.7(3) . . ?
C12A O17A H17A 109.5 . . ?
C13A O18A H18A 109.5 . . ?
C2AC C1AC O4AC 121(2) . . ?
C2AC C1AC C3AC 119(2) . . ?
O4AC C1AC C3AC 119(2) . . ?
C1AC C2AC N52 91.6(15) . . ?
O5W O4AC C1AC 120(2) 3_545 . ?
O13W C5AC O8AC 42.8(8) . . ?
O13W C5AC C4AC 165.1(14) . . ?
O8AC C5AC C4AC 122.3(10) . . ?
O13W C5AC C6AC 72.6(12) . . ?
O8AC C5AC C6AC 115.5(12) . . ?
C4AC C5AC C6AC 122.3(12) . . ?
O13W C6AC C5AC 39.0(7) . . ?
O13W O8AC O11W 135.9(11) . . ?
O13W O8AC C5AC 45.2(7) . . ?
O11W O8AC C5AC 167.3(10) . . ?
H1WA O1W H1WB 109.1 . . ?
H2WA O2W H2WB 109.2 . . ?
H3WA O3W H3WB 109.2 . . ?
H4WA O4W H4WB 109.2 . . ?
O6W2 O6W1 O6W 145.5 . . ?
C501 O9W N521 50.7(4) . . ?
C501 O9W O511 44.2(4) . . ?
N521 O9W O511 81.1(3) . . ?
C5AC O13W O8AC 91.9(10) . . ?
C5AC O13W C6AC 68.3(12) . . ?
O8AC O13W C6AC 160.2(11) . . ?

loop_
_geom_bond_atom_site_label_1
_geom_bond_atom_site_label_2
_geom_bond_distance
_geom_bond_site_symmetry_2
_geom_bond_publ_flag
Co N24 1.868(3) . ?
Co N21 1.880(3) . ?
Co N22 1.914(3) . ?
Co N23 1.912(3) . ?
Co C15A 2.032(3) . ?
Co N3B 2.240(3) . ?
C1 N21 1.496(4) . ?
C1 C19 1.542(4) . ?
C1 C20 1.551(4) . ?
C1 C2 1.577(4) . ?
C2 C25 1.539(4) . ?
C2 C3 1.566(4) . ?
C2 C26 1.575(4) . ?
C3 C4 1.517(4) . ?
C3 C30 1.557(4) . ?
C3 H3 1.0000 . ?
C4 N21 1.304(4) . ?
C4 C5 1.447(4) . ?
C5 C6 1.367(4) . ?
C5 C35 1.518(4) . ?
C6 N22 1.398(4) . ?
C6 C7 1.540(4) . ?
C7 C36 1.539(5) . ?
C7 C37 1.552(5) . ?
C7 C8 1.563(5) . ?
C8 C9 1.503(4) . ?
C8 C41 1.543(5) . ?
C8 H8 1.0000 . ?
C9 N22 1.339(4) . ?
C9 C10 1.388(5) . ?
C10 C11 1.388(5) . ?
C10 H10 0.9500 . ?
C11 N23 1.336(4) . ?
C11 C12 1.531(5) . ?
C12 C46 1.507(6) . ?
C12 C13 1.539(5) . ?
C12 C47 1.561(5) . ?
C14 C15 1.359(6) . ?
C14 N23 1.386(4) . ?
C14 C13 1.513(4) . ?
C15 C16 1.448(5) . ?
C15 C53 1.576(7) . ?
C16 N24 1.295(4) . ?
C16 C17 1.535(5) . ?
C17 C55 1.556(4) . ?
C17 C18 1.556(5) . ?
C17 C54 1.547(5) . ?
C18 C19 1.534(4) . ?
C18 C60 1.536(4) . ?
C18 H18 1.0000 . ?
C19 N24 1.487(4) . ?
C19 H19 1.0000 . ?
C20 H20A 0.9800 . ?
C20 H20B 0.9800 . ?
C20 H20C 0.9800 . ?
C25 H25A 0.9800 . ?
C25 H25B 0.9800 . ?
C25 H25C 0.9800 . ?
C26 C27 1.532(4) . ?
C26 H26A 0.9900 . ?
C26 H26B 0.9900 . ?
C27 O28 1.225(4) . ?
C27 N29 1.338(4) . ?
N29 H29A 0.8800 . ?
N29 H29B 0.8800 . ?
C30 C31 1.538(5) . ?
C30 H30A 0.9900 . ?
C30 H30B 0.9900 . ?
C31 C32 1.517(5) . ?
C31 H31A 0.9900 . ?
C31 H31B 0.9900 . ?
C32 O33 1.244(4) . ?
C32 N34 1.330(5) . ?
N34 H34A 0.8800 . ?
N34 H34B 0.8800 . ?
C35 H35A 0.9800 . ?
C35 H35B 0.9800 . ?
C35 H35C 0.9800 . ?
C36 H36A 0.9800 . ?
C36 H36B 0.9800 . ?
C36 H36C 0.9800 . ?
C37 C38 1.517(5) . ?
C37 H37A 0.9900 . ?
C37 H37B 0.9900 . ?
C38 O39 1.217(6) . ?
C38 N40 1.326(7) . ?
N40 H40A 0.8800 . ?
N40 H40B 0.8800 . ?
C41 C42 1.541(5) . ?
C41 H41A 0.9900 . ?
C41 H41B 0.9900 . ?
C42 C43 1.529(5) . ?
C42 H42A 0.9900 . ?
C42 H42B 0.9900 . ?
C43 O44 1.225(4) . ?
C43 N45 1.340(5) . ?
N45 H45A 0.8800 . ?
N45 H45B 0.8800 . ?
C46 H46A 0.9800 . ?
C46 H46B 0.9800 . ?
C46 H46C 0.9800 . ?
C47 H47A 0.9800 . ?
C47 H47B 0.9800 . ?
C47 H47C 0.9800 . ?
C13 C481 1.490(8) . ?
C13 C48 1.6012 . ?
C48 C481 0.642(8) . ?
C48 C49 1.5083 . ?
C48 C491 1.971(9) . ?
C49 C50 1.5705 . ?
C49 C481 1.613(7) . ?
C50 O51 1.2386 . ?
C50 N52 1.3670 . ?
N52 C2AC 1.62(2) . ?
C481 C491 1.472(9) . ?
C491 C501 1.525(8) . ?
C501 O511 1.234(8) . ?
C501 O9W 1.315(8) . ?
C501 N521 1.361(8) . ?
O511 O9W 1.769(7) . ?
N521 O10W 1.126(7) . ?
N521 O9W 1.738(7) . ?
C53 H53A 0.9800 . ?
C53 H53B 0.9800 . ?
C53 H53C 0.9800 . ?
C54 H54A 0.9800 . ?
C54 H54B 0.9800 . ?
C54 H54C 0.9800 . ?
C55 C56 1.525(5) . ?
C55 H55A 0.9900 . ?
C55 H55B 0.9900 . ?
C56 C57 1.523(5) . ?
C56 H56A 0.9900 . ?
C56 H56B 0.9900 . ?
C57 O58 1.223(9) . ?
C57 N59 1.349(9) . ?
N59 C1PR 1.448(6) . ?
N59 H59 0.8812 . ?
C60 C61 1.522(5) . ?
C60 H60A 0.9900 . ?
C60 H60B 0.9900 . ?
C61 O62 1.230(5) . ?
C61 N63 1.320(5) . ?
N63 H63A 0.8824 . ?
N63 H63B 0.8876 . ?
C1PR C2PR 1.537(7) . ?
C1PR H1P1 0.9900 . ?
C1PR H1P2 0.9900 . ?
C2PR O3P 1.462(6) . ?
C2PR C3PR 1.527(7) . ?
C2PR H2PR 1.0000 . ?
C3PR H3P1 0.9801 . ?
C3PR H3P2 0.9801 . ?
C3PR H3P3 0.9801 . ?
P O5P 1.480(3) . ?
P O4P 1.491(3) . ?
P O3P 1.577(3) . ?
P O2P 1.612(3) . ?
O2P C3R 1.419(5) . ?
C1R O6R 1.400(5) . ?
C1R N1B 1.462(4) . ?
C1R C2R 1.537(5) . ?
C1R H1R 1.0000 . ?
C2R O7R 1.407(4) . ?
C2R C3R 1.533(5) . ?
C2R H2R 1.0000 . ?
C3R C4R 1.518(6) . ?
C3R H3R 1.0000 . ?
C4R C5R 1.427(10) . ?
C4R O6R 1.430(5) . ?
C4R H4R 1.0000 . ?
C5R O8R 1.356(15) . ?
C5R H5R1 0.9900 . ?
C5R H5R2 0.9900 . ?
O7R H7R 0.8406 . ?
O8R H8R 0.8410 . ?
N1B C8B 1.373(4) . ?
N1B C2B 1.377(4) . ?
C2B N3B 1.328(4) . ?
C2B H2B 0.9500 . ?
N3B C9B 1.395(4) . ?
C4B C5B 1.394(5) . ?
C4B C9B 1.397(4) . ?
C4B H4B 0.9500 . ?
C5B C6B 1.433(5) . ?
C5B C10B 1.513(5) . ?
C6B C7B 1.392(5) . ?
C6B C11B 1.518(5) . ?
C7B C8B 1.399(5) . ?
C7B H7B 0.9500 . ?
C8B C9B 1.411(4) . ?
C10B H10A 0.9800 . ?
C10B H10B 0.9800 . ?
C10B H10C 0.9800 . ?
C11B H11A 0.9800 . ?
C11B H11B 0.9800 . ?
C11B H11C 0.9800 . ?
N1A C2A 1.340(5) . ?
N1A C6A 1.372(4) . ?
C2A N3A 1.344(5) . ?
C2A H2A 0.9500 . ?
N3A C4A 1.341(5) . ?
C4A C5A 1.387(5) . ?
C4A N9A 1.386(5) . ?
C5A N7A 1.391(5) . ?
C5A C6A 1.406(5) . ?
C6A N10A 1.337(5) . ?
N7A C8A 1.307(5) . ?
C8A N9A 1.376(5) . ?
C8A H8A 0.9500 . ?
N9A C11A 1.451(5) . ?
N10A H10D 0.8800 . ?
N10A H10E 0.8800 . ?
C11A O16A 1.432(4) . ?
C11A C12A 1.538(6) . ?
C11A H11D 1.0000 . ?
C12A O17A 1.420(6) . ?
C12A C13A 1.533(5) . ?
C12A H12A 1.0000 . ?
C13A O18A 1.412(4) . ?
C13A C14A 1.550(5) . ?
C13A H13A 1.0000 . ?
C14A O16A 1.443(4) . ?
C14A C15A 1.498(4) . ?
C14A H14A 1.0000 . ?
C15A H15A 0.9900 . ?
C15A H15B 0.9900 . ?
O17A H17A 0.8404 . ?
O18A H18A 0.8400 . ?
C1AC C2AC 1.38(3) . ?
C1AC O4AC 1.44(3) . ?
C1AC C3AC 1.54(3) . ?
O4AC O5W 1.03(3) 3_545 ?
C4AC C5AC 1.355(14) . ?
C5AC O13W 1.012(14) . ?
C5AC O8AC 1.424(15) . ?
C5AC C6AC 1.49(2) . ?
C6AC O13W 1.53(2) . ?
O8AC O13W 0.968(12) . ?
O8AC O11W 1.136(12) . ?
O1W H1WA 0.9358 . ?
O1W H1WB 0.9351 . ?
O2W H2WA 0.9351 . ?
O2W H2WB 0.9352 . ?
O3W H3WA 0.9352 . ?
O3W H3WB 0.9351 . ?
O4W H4WA 0.9352 . ?
O4W H4WB 0.9352 . ?
O5W O4AC 1.03(3) 3 ?
O6W O6W1 1.7308 . ?
O6W1 O6W2 1.1292 . ?

loop_
_geom_torsion_atom_site_label_1
_geom_torsion_atom_site_label_2
_geom_torsion_atom_site_label_3
_geom_torsion_atom_site_label_4
_geom_torsion
_geom_torsion_site_symmetry_1
_geom_torsion_site_symmetry_2
_geom_torsion_site_symmetry_3
_geom_torsion_site_symmetry_4
_geom_torsion_publ_flag
N21 C1 C2 C25 152.1(2) . . . . ?
C19 C1 C2 C25 -96.6(3) . . . . ?
C20 C1 C2 C25 33.0(3) . . . . ?
N21 C1 C2 C3 29.5(3) . . . . ?
C19 C1 C2 C3 140.7(2) . . . . ?
C20 C1 C2 C3 -89.7(3) . . . . ?
N21 C1 C2 C26 -83.1(3) . . . . ?
C19 C1 C2 C26 28.1(3) . . . . ?
C20 C1 C2 C26 157.7(2) . . . . ?
C25 C2 C3 C4 -152.4(2) . . . . ?
C26 C2 C3 C4 85.6(2) . . . . ?
C1 C2 C3 C4 -29.4(3) . . . . ?
C25 C2 C3 C30 -30.6(4) . . . . ?
C26 C2 C3 C30 -152.7(3) . . . . ?
C1 C2 C3 C30 92.3(3) . . . . ?
C30 C3 C4 N21 -107.6(3) . . . . ?
C2 C3 C4 N21 20.2(3) . . . . ?
C30 C3 C4 C5 72.2(3) . . . . ?
C2 C3 C4 C5 -160.0(3) . . . . ?
N21 C4 C5 C6 9.9(4) . . . . ?
C3 C4 C5 C6 -169.8(3) . . . . ?
N21 C4 C5 C35 -167.8(3) . . . . ?
C3 C4 C5 C35 12.5(4) . . . . ?
C4 C5 C6 N22 -4.8(5) . . . . ?
C35 C5 C6 N22 172.7(3) . . . . ?
C4 C5 C6 C7 -179.3(3) . . . . ?
C35 C5 C6 C7 -1.8(5) . . . . ?
C5 C6 C7 C36 -40.1(5) . . . . ?
N22 C6 C7 C36 144.7(3) . . . . ?
C5 C6 C7 C37 84.8(4) . . . . ?
N22 C6 C7 C37 -90.4(3) . . . . ?
C5 C6 C7 C8 -161.6(3) . . . . ?
N22 C6 C7 C8 23.2(3) . . . . ?
C36 C7 C8 C9 -153.2(3) . . . . ?
C6 C7 C8 C9 -28.7(3) . . . . ?
C37 C7 C8 C9 82.2(3) . . . . ?
C36 C7 C8 C41 -35.1(4) . . . . ?
C6 C7 C8 C41 89.4(3) . . . . ?
C37 C7 C8 C41 -159.7(3) . . . . ?
C41 C8 C9 N22 -90.6(3) . . . . ?
C7 C8 C9 N22 28.0(3) . . . . ?
C41 C8 C9 C10 93.0(4) . . . . ?
C7 C8 C9 C10 -148.4(3) . . . . ?
N22 C9 C10 C11 -0.8(6) . . . . ?
C8 C9 C10 C11 175.0(3) . . . . ?
C9 C10 C11 N23 8.1(6) . . . . ?
C9 C10 C11 C12 -164.6(3) . . . . ?
N23 C11 C12 C46 150.3(4) . . . . ?
C10 C11 C12 C46 -36.1(5) . . . . ?
N23 C11 C12 C13 23.4(4) . . . . ?
C10 C11 C12 C13 -163.0(3) . . . . ?
N23 C11 C12 C47 -88.2(4) . . . . ?
C10 C11 C12 C47 85.3(4) . . . . ?
N23 C14 C15 C16 5.3(7) . . . . ?
C13 C14 C15 C16 -174.2(4) . . . . ?
N23 C14 C15 C53 -157.1(4) . . . . ?
C13 C14 C15 C53 23.4(7) . . . . ?
C14 C15 C16 N24 -2.8(7) . . . . ?
C53 C15 C16 N24 160.6(4) . . . . ?
C14 C15 C16 C17 -179.6(4) . . . . ?
C53 C15 C16 C17 -16.2(6) . . . . ?
N24 C16 C17 C55 135.8(3) . . . . ?
C15 C16 C17 C55 -47.1(5) . . . . ?
N24 C16 C17 C18 16.8(3) . . . . ?
C15 C16 C17 C18 -166.1(4) . . . . ?
N24 C16 C17 C54 -100.0(4) . . . . ?
C15 C16 C17 C54 77.0(5) . . . . ?
C16 C17 C18 C19 -31.5(3) . . . . ?
C55 C17 C18 C19 -154.8(3) . . . . ?
C54 C17 C18 C19 83.6(3) . . . . ?
C16 C17 C18 C60 -157.3(3) . . . . ?
C55 C17 C18 C60 79.5(4) . . . . ?
C54 C17 C18 C60 -42.1(4) . . . . ?
C60 C18 C19 N24 161.3(3) . . . . ?
C17 C18 C19 N24 35.6(3) . . . . ?
C60 C18 C19 C1 -79.5(4) . . . . ?
C17 C18 C19 C1 154.8(3) . . . . ?
N21 C1 C19 N24 -38.4(3) . . . . ?
C20 C1 C19 N24 78.4(3) . . . . ?
C2 C1 C19 N24 -150.0(2) . . . . ?
N21 C1 C19 C18 -154.9(2) . . . . ?
C20 C1 C19 C18 -38.1(4) . . . . ?
C2 C1 C19 C18 93.6(3) . . . . ?
C5 C4 N21 C1 179.5(3) . . . . ?
C3 C4 N21 C1 -0.7(3) . . . . ?
C5 C4 N21 Co 5.5(4) . . . . ?
C3 C4 N21 Co -174.8(2) . . . . ?
C19 C1 N21 C4 -141.6(2) . . . . ?
C20 C1 N21 C4 102.4(3) . . . . ?
C2 C1 N21 C4 -19.0(3) . . . . ?
C19 C1 N21 Co 33.3(3) . . . . ?
C20 C1 N21 Co -82.7(3) . . . . ?
C2 C1 N21 Co 155.87(18) . . . . ?
N24 Co N21 C4 159.4(3) . . . . ?
N22 Co N21 C4 -17.5(3) . . . . ?
N23 Co N21 C4 -179(100) . . . . ?
C15A Co N21 C4 66.5(3) . . . . ?
N3B Co N21 C4 -106.0(3) . . . . ?
N24 Co N21 C1 -14.3(2) . . . . ?
N22 Co N21 C1 168.7(2) . . . . ?
N23 Co N21 C1 7.2(10) . . . . ?
C15A Co N21 C1 -107.2(2) . . . . ?
N3B Co N21 C1 80.3(2) . . . . ?
C10 C9 N22 C6 162.3(3) . . . . ?
C8 C9 N22 C6 -14.0(3) . . . . ?
C10 C9 N22 Co -6.0(5) . . . . ?
C8 C9 N22 Co 177.7(2) . . . . ?
C5 C6 N22 C9 177.8(3) . . . . ?
C7 C6 N22 C9 -6.9(3) . . . . ?
C5 C6 N22 Co -14.4(4) . . . . ?
C7 C6 N22 Co 160.9(2) . . . . ?
N24 Co N22 C9 163.9(7) . . . . ?
N21 Co N22 C9 -172.4(2) . . . . ?
N23 Co N22 C9 5.3(3) . . . . ?
C15A Co N22 C9 95.0(2) . . . . ?
N3B Co N22 C9 -80.7(2) . . . . ?
N24 Co N22 C6 -2.4(9) . . . . ?
N21 Co N22 C6 21.2(2) . . . . ?
N23 Co N22 C6 -161.0(2) . . . . ?
C15A Co N22 C6 -71.4(2) . . . . ?
N3B Co N22 C6 113.0(2) . . . . ?
C10 C11 N23 C14 175.6(3) . . . . ?
C12 C11 N23 C14 -11.0(4) . . . . ?
C10 C11 N23 Co -7.0(5) . . . . ?
C12 C11 N23 Co 166.4(2) . . . . ?
C15 C14 N23 C11 173.3(4) . . . . ?
C13 C14 N23 C11 -7.1(4) . . . . ?
C15 C14 N23 Co -3.9(5) . . . . ?
C13 C14 N23 Co 175.6(2) . . . . ?
N24 Co N23 C11 -176.4(3) . . . . ?
N21 Co N23 C11 162.2(8) . . . . ?
N22 Co N23 C11 0.8(3) . . . . ?
C15A Co N23 C11 -83.3(3) . . . . ?
N3B Co N23 C11 88.8(3) . . . . ?
N24 Co N23 C14 0.5(3) . . . . ?
N21 Co N23 C14 -20.8(11) . . . . ?
N22 Co N23 C14 177.7(3) . . . . ?
C15A Co N23 C14 93.7(3) . . . . ?
N3B Co N23 C14 -94.3(3) . . . . ?
C15 C16 N24 C19 -170.9(4) . . . . ?
C17 C16 N24 C19 6.3(4) . . . . ?
C15 C16 N24 Co -1.0(5) . . . . ?
C17 C16 N24 Co 176.2(2) . . . . ?
C18 C19 N24 C16 -27.1(3) . . . . ?
C1 C19 N24 C16 -155.9(2) . . . . ?
C18 C19 N24 Co 161.05(18) . . . . ?
C1 C19 N24 Co 32.3(3) . . . . ?
N21 Co N24 C16 179.3(3) . . . . ?
N22 Co N24 C16 -156.9(7) . . . . ?
N23 Co N24 C16 1.9(3) . . . . ?
C15A Co N24 C16 -88.5(3) . . . . ?
N3B Co N24 C16 88.1(3) . . . . ?
N21 Co N24 C19 -11.15(19) . . . . ?
N22 Co N24 C19 12.7(9) . . . . ?
N23 Co N24 C19 171.4(2) . . . . ?
C15A Co N24 C19 81.1(2) . . . . ?
N3B Co N24 C19 -102.36(19) . . . . ?
C25 C2 C26 C27 -63.8(3) . . . . ?
C3 C2 C26 C27 60.2(3) . . . . ?
C1 C2 C26 C27 169.4(2) . . . . ?
C2 C26 C27 O28 78.0(4) . . . . ?
C2 C26 C27 N29 -102.3(3) . . . . ?
C4 C3 C30 C31 -160.9(3) . . . . ?
C2 C3 C30 C31 81.8(3) . . . . ?
C3 C30 C31 C32 58.4(4) . . . . ?
C30 C31 C32 O33 55.7(4) . . . . ?
C30 C31 C32 N34 -123.7(3) . . . . ?
C36 C7 C37 C38 -52.2(4) . . . . ?
C6 C7 C37 C38 179.8(3) . . . . ?
C8 C7 C37 C38 72.9(4) . . . . ?
C7 C37 C38 O39 -15.6(7) . . . . ?
C7 C37 C38 N40 166.4(6) . . . . ?
C9 C8 C41 C42 -57.8(4) . . . . ?
C7 C8 C41 C42 -169.6(3) . . . . ?
C8 C41 C42 C43 -171.9(3) . . . . ?
C41 C42 C43 O44 88.2(4) . . . . ?
C41 C42 C43 N45 -86.6(4) . . . . ?
C15 C14 C13 C481 62.0(6) . . . . ?
N23 C14 C13 C481 -117.5(4) . . . . ?
C15 C14 C13 C12 -159.1(4) . . . . ?
N23 C14 C13 C12 21.4(4) . . . . ?
C15 C14 C13 C48 86.4(4) . . . . ?
N23 C14 C13 C48 -93.2(3) . . . . ?
C46 C12 C13 C481 -17.0(6) . . . . ?
C11 C12 C13 C481 106.7(5) . . . . ?
C47 C12 C13 C481 -140.5(5) . . . . ?
C46 C12 C13 C14 -148.8(3) . . . . ?
C11 C12 C13 C14 -25.0(3) . . . . ?
C47 C12 C13 C14 87.7(3) . . . . ?
C46 C12 C13 C48 -35.3(4) . . . . ?
C11 C12 C13 C48 88.4(3) . . . . ?
C47 C12 C13 C48 -158.8(2) . . . . ?
C14 C13 C48 C481 -109.1(8) . . . . ?
C12 C13 C48 C481 140.7(8) . . . . ?
C481 C13 C48 C49 -72.2(8) . . . . ?
C14 C13 C48 C49 178.7(3) . . . . ?
C12 C13 C48 C49 68.6(3) . . . . ?
C481 C13 C48 C491 22.7(8) . . . . ?
C14 C13 C48 C491 -86.4(3) . . . . ?
C12 C13 C48 C491 163.5(3) . . . . ?
C481 C48 C49 C50 161.5(8) . . . . ?
C13 C48 C49 C50 -136.0 . . . . ?
C491 C48 C49 C50 129.2(3) . . . . ?
C13 C48 C49 C481 62.4(8) . . . . ?
C491 C48 C49 C481 -32.3(8) . . . . ?
C48 C49 C50 O51 175.0 . . . . ?
C481 C49 C50 O51 -168.2(6) . . . . ?
C48 C49 C50 N52 -15.4 . . . . ?
C481 C49 C50 N52 1.5(6) . . . . ?
O51 C50 N52 C2AC -120.4(10) . . . . ?
C49 C50 N52 C2AC 73.1(10) . . . . ?
C49 C48 C481 C13 126.4(3) . . . . ?
C491 C48 C481 C13 -134.4(12) . . . . ?
C49 C48 C481 C491 -99.2(10) . . . . ?
C13 C48 C481 C491 134.4(12) . . . . ?
C13 C48 C481 C49 -126.4(3) . . . . ?
C491 C48 C481 C49 99.2(11) . . . . ?
C14 C13 C481 C48 79.5(8) . . . . ?
C12 C13 C481 C48 -47.9(9) . . . . ?
C14 C13 C481 C491 -62.9(8) . . . . ?
C12 C13 C481 C491 169.8(5) . . . . ?
C48 C13 C481 C491 -142.4(13) . . . . ?
C14 C13 C481 C49 142.9(5) . . . . ?
C12 C13 C481 C49 15.6(8) . . . . ?
C48 C13 C481 C49 63.4(6) . . . . ?
C50 C49 C481 C48 -32.3(12) . . . . ?
C48 C49 C481 C13 -73.1(6) . . . . ?
C50 C49 C481 C13 -105.3(8) . . . . ?
C48 C49 C481 C491 130.2(11) . . . . ?
C50 C49 C481 C491 97.9(7) . . . . ?
C48 C481 C491 C501 70.0(14) . . . . ?
C13 C481 C491 C501 -167.4(6) . . . . ?
C49 C481 C491 C501 -10.4(8) . . . . ?
C13 C481 C491 C48 122.6(16) . . . . ?
C49 C481 C491 C48 -80.5(12) . . . . ?
C49 C48 C491 C481 80.9(12) . . . . ?
C13 C48 C491 C481 -41.7(12) . . . . ?
C481 C48 C491 C501 -115.3(13) . . . . ?
C49 C48 C491 C501 -34.5(5) . . . . ?
C13 C48 C491 C501 -157.0(4) . . . . ?
C481 C491 C501 O511 27.8(10) . . . . ?
C48 C491 C501 O511 41.5(9) . . . . ?
C481 C491 C501 O9W 115.9(7) . . . . ?
C48 C491 C501 O9W 129.6(4) . . . . ?
C481 C491 C501 N521 -163.3(6) . . . . ?
C48 C491 C501 N521 -149.6(5) . . . . ?
N521 C501 O511 O9W -77.8(7) . . . . ?
C491 C501 O511 O9W 89.8(7) . . . . ?
O511 C501 N521 O10W -131.2(18) . . . . ?
O9W C501 N521 O10W 147.3(19) . . . . ?
C491 C501 N521 O10W 60(2) . . . . ?
O511 C501 N521 O9W 81.5(7) . . . . ?
C491 C501 N521 O9W -87.6(6) . . . . ?
C16 C17 C55 C56 -46.2(4) . . . . ?
C18 C17 C55 C56 67.0(4) . . . . ?
C54 C17 C55 C56 -170.2(4) . . . . ?
C17 C55 C56 C57 166.9(4) . . . . ?
C55 C56 C57 O58 -64.6(6) . . . . ?
C55 C56 C57 N59 111.9(4) . . . . ?
O58 C57 N59 C1PR 5.4(7) . . . . ?
C56 C57 N59 C1PR -171.0(4) . . . . ?
C19 C18 C60 C61 150.9(3) . . . . ?
C17 C18 C60 C61 -90.5(4) . . . . ?
C18 C60 C61 O62 -54.2(5) . . . . ?
C18 C60 C61 N63 127.1(3) . . . . ?
C57 N59 C1PR C2PR -84.9(8) . . . . ?
N59 C1PR C2PR O3P -56.7(10) . . . . ?
N59 C1PR C2PR C3PR -172.9(8) . . . . ?
O5P P O2P C3R 82.8(5) . . . . ?
O4P P O2P C3R -47.6(5) . . . . ?
O3P P O2P C3R -160.9(4) . . . . ?
C3PR C2PR O3P P -110.7(5) . . . . ?
C1PR C2PR O3P P 131.4(5) . . . . ?
O5P P O3P C2PR 43.2(3) . . . . ?
O4P P O3P C2PR 171.6(3) . . . . ?
O2P P O3P C2PR -73.7(3) . . . . ?
O6R C1R C2R O7R 84.8(4) . . . . ?
N1B C1R C2R O7R -34.8(4) . . . . ?
O6R C1R C2R C3R -30.6(3) . . . . ?
N1B C1R C2R C3R -150.2(3) . . . . ?
P O2P C3R C4R -127.4(4) . . . . ?
P O2P C3R C2R 119.0(4) . . . . ?
O7R C2R C3R O2P 40.2(4) . . . . ?
C1R C2R C3R O2P 155.0(3) . . . . ?
O7R C2R C3R C4R -78.2(4) . . . . ?
C1R C2R C3R C4R 36.7(4) . . . . ?
O2P C3R C4R C5R 81.0(9) . . . . ?
C2R C3R C4R C5R -160.2(8) . . . . ?
O2P C3R C4R O6R -150.3(4) . . . . ?
C2R C3R C4R O6R -31.5(5) . . . . ?
O6R C4R C5R O8R -73.0(8) . . . . ?
C3R C4R C5R O8R 51.4(11) . . . . ?
N1B C1R O6R C4R 134.7(4) . . . . ?
C2R C1R O6R C4R 12.0(4) . . . . ?
C5R C4R O6R C1R 143.4(6) . . . . ?
C3R C4R O6R C1R 12.4(5) . . . . ?
O6R C1R N1B C8B 144.5(3) . . . . ?
C2R C1R N1B C8B -96.4(4) . . . . ?
O6R C1R N1B C2B -43.8(4) . . . . ?
C2R C1R N1B C2B 75.3(4) . . . . ?
C8B N1B C2B N3B -2.0(4) . . . . ?
C1R N1B C2B N3B -175.0(3) . . . . ?
N1B C2B N3B C9B 1.1(3) . . . . ?
N1B C2B N3B Co -176.8(2) . . . . ?
N24 Co N3B C2B -51.8(2) . . . . ?
N21 Co N3B C2B -135.2(2) . . . . ?
N22 Co N3B C2B 135.0(2) . . . . ?
N23 Co N3B C2B 38.1(2) . . . . ?
C15A Co N3B C2B 104.8(7) . . . . ?
N24 Co N3B C9B 130.9(3) . . . . ?
N21 Co N3B C9B 47.6(3) . . . . ?
N22 Co N3B C9B -42.2(3) . . . . ?
N23 Co N3B C9B -139.2(3) . . . . ?
C15A Co N3B C9B -72.5(8) . . . . ?
C9B C4B C5B C6B 0.9(5) . . . . ?
C9B C4B C5B C10B -176.7(3) . . . . ?
C4B C5B C6B C7B -0.1(6) . . . . ?
C10B C5B C6B C7B 177.5(4) . . . . ?
C4B C5B C6B C11B 180.0(4) . . . . ?
C10B C5B C6B C11B -2.4(6) . . . . ?
C5B C6B C7B C8B -1.4(5) . . . . ?
C11B C6B C7B C8B 178.5(4) . . . . ?
C2B N1B C8B C7B -176.4(4) . . . . ?
C1R N1B C8B C7B -3.4(6) . . . . ?
C2B N1B C8B C9B 1.9(3) . . . . ?
C1R N1B C8B C9B 174.9(3) . . . . ?
C6B C7B C8B N1B -179.8(3) . . . . ?
C6B C7B C8B C9B 2.2(5) . . . . ?
C5B C4B C9B N3B -178.4(3) . . . . ?
C5B C4B C9B C8B -0.1(5) . . . . ?
C2B N3B C9B C4B 178.6(3) . . . . ?
Co N3B C9B C4B -3.8(5) . . . . ?
C2B N3B C9B C8B 0.2(3) . . . . ?
Co N3B C9B C8B 177.8(2) . . . . ?
N1B C8B C9B C4B -179.9(3) . . . . ?
C7B C8B C9B C4B -1.4(5) . . . . ?
N1B C8B C9B N3B -1.3(4) . . . . ?
C7B C8B C9B N3B 177.2(3) . . . . ?
C6A N1A C2A N3A 1.3(7) . . . . ?
N1A C2A N3A C4A -0.2(7) . . . . ?
C2A N3A C4A C5A 0.5(6) . . . . ?
C2A N3A C4A N9A -179.9(4) . . . . ?
N3A C4A C5A N7A 178.2(4) . . . . ?
N9A C4A C5A N7A -1.4(4) . . . . ?
N3A C4A C5A C6A -2.0(6) . . . . ?
N9A C4A C5A C6A 178.3(3) . . . . ?
C2A N1A C6A N10A 176.6(4) . . . . ?
C2A N1A C6A C5A -2.7(5) . . . . ?
C4A C5A C6A N10A -176.3(3) . . . . ?
N7A C5A C6A N10A 3.4(6) . . . . ?
C4A C5A C6A N1A 3.0(5) . . . . ?
N7A C5A C6A N1A -177.3(4) . . . . ?
C4A C5A N7A C8A 1.1(4) . . . . ?
C6A C5A N7A C8A -178.7(4) . . . . ?
C5A N7A C8A N9A -0.3(5) . . . . ?
N7A C8A N9A C4A -0.6(5) . . . . ?
N7A C8A N9A C11A -177.5(4) . . . . ?
N3A C4A N9A C8A -178.5(4) . . . . ?
C5A C4A N9A C8A 1.2(4) . . . . ?
N3A C4A N9A C11A -1.4(6) . . . . ?
C5A C4A N9A C11A 178.3(3) . . . . ?
C8A N9A C11A O16A 68.2(5) . . . . ?
C4A N9A C11A O16A -108.1(4) . . . . ?
C8A N9A C11A C12A -51.7(5) . . . . ?
C4A N9A C11A C12A 132.0(4) . . . . ?
O16A C11A C12A O17A 97.3(3) . . . . ?
N9A C11A C12A O17A -142.4(3) . . . . ?
O16A C11A C12A C13A -19.1(4) . . . . ?
N9A C11A C12A C13A 101.3(3) . . . . ?
O17A C12A C13A O18A 40.0(4) . . . . ?
C11A C12A C13A O18A 155.8(3) . . . . ?
O17A C12A C13A C14A -81.3(4) . . . . ?
C11A C12A C13A C14A 34.5(3) . . . . ?
O18A C13A C14A O16A -159.8(3) . . . . ?
C12A C13A C14A O16A -38.7(3) . . . . ?
O18A C13A C14A C15A 79.2(4) . . . . ?
C12A C13A C14A C15A -159.7(3) . . . . ?
O16A C14A C15A Co 77.8(3) . . . . ?
C13A C14A C15A Co -166.2(2) . . . . ?
N24 Co C15A C14A 14.9(3) . . . . ?
N21 Co C15A C14A 98.3(3) . . . . ?
N22 Co C15A C14A -172.1(3) . . . . ?
N23 Co C15A C14A -75.3(3) . . . . ?
N3B Co C15A C14A -141.7(7) . . . . ?
N9A C11A O16A C14A -128.8(3) . . . . ?
C12A C11A O16A C14A -5.7(4) . . . . ?
C15A C14A O16A C11A 150.0(3) . . . . ?
C13A C14A O16A C11A 27.8(4) . . . . ?
O4AC C1AC C2AC N52 -23(2) . . . . ?
C3AC C1AC C2AC N52 167.6(17) . . . . ?
C50 N52 C2AC C1AC 148.9(12) . . . . ?
C2AC C1AC O4AC O5W -163(2) . . . 3_545 ?
C3AC C1AC O4AC O5W 6(4) . . . 3_545 ?
O8AC C5AC C6AC O13W -0.3(8) . . . . ?
C4AC C5AC C6AC O13W -179.8(16) . . . . ?
C4AC C5AC O8AC O13W 179.9(15) . . . . ?
C6AC C5AC O8AC O13W 0.4(12) . . . . ?
O13W C5AC O8AC O11W 101(5) . . . . ?
C4AC C5AC O8AC O11W -79(5) . . . . ?
C6AC C5AC O8AC O11W 102(5) . . . . ?
O511 C501 O9W N521 -123.8(5) . . . . ?
C491 C501 O9W N521 111.7(5) . . . . ?
N521 C501 O9W O511 123.8(5) . . . . ?
C491 C501 O9W O511 -124.5(5) . . . . ?
O10W N521 O9W C501 -159.7(11) . . . . ?
O10W N521 O9W O511 164.4(10) . . . . ?
C501 N521 O9W O511 -35.9(4) . . . . ?
C501 O511 O9W N521 40.6(4) . . . . ?
C4AC C5AC O13W O8AC 0(5) . . . . ?
C6AC C5AC O13W O8AC -179.6(11) . . . . ?
O8AC C5AC O13W C6AC 179.6(11) . . . . ?
C4AC C5AC O13W C6AC 179(100) . . . . ?
O11W O8AC O13W C5AC -161.9(14) . . . . ?
O11W O8AC O13W C6AC -163(2) . . . . ?
C5AC O8AC O13W C6AC -1(3) . . . . ?
C5AC C6AC O13W O8AC 1(3) . . . . ?
